data_7201087
loop_
_publ_author_name
'Gattuso, Giuseppe'
'Notti, Anna'
'Pappalardo, Sebastiano'
'Parisi, Melchiorre F.'
'Pilati, Tullio'
'Resnati, Giuseppe'
'Terraneo, Giancarlo'

_publ_section_title
;
 Ion-pair separation via selective inclusion/segregation processes
;
_journal_issue 7
_journal_name_full CrystEngComm
_journal_page_first 1204
_journal_paper_doi 10.1039/b904811c
_journal_volume 11
_journal_year 2009
_chemical_formula_moiety
;
2(C85 H130 O5), C7 H8, 3(C8 F16 I2), 2(C4 H12 N 1+), 2(I 1-)
;
_chemical_formula_sum 'C209 H292 F48 I8 N2 O10'
_chemical_formula_weight 4919.66
_chemical_name_systematic
;
?
;
_space_group_IT_number 2
_symmetry_cell_setting triclinic
_symmetry_space_group_name_Hall '-P 1'
_symmetry_space_group_name_H-M 'P -1'
_atom_sites_solution_hydrogens geom
_atom_sites_solution_primary direct
_atom_sites_solution_secondary difmap
_audit_creation_method SHELXL-97
_cell_angle_alpha 73.646(10)
_cell_angle_beta 72.264(10)
_cell_angle_gamma 69.575(10)
_cell_formula_units_Z 1
_cell_length_a 15.661(2)
_cell_length_b 16.626(2)
_cell_length_c 24.800(3)
_cell_measurement_reflns_used 9743
_cell_measurement_temperature 123(2)
_cell_measurement_theta_max 26.17
_cell_measurement_theta_min 2.21
_cell_volume 5651.6(13)
_computing_cell_refinement 'Bruker SAINT'
_computing_data_collection 'Bruker SMART'
_computing_data_reduction 'Bruker SAINT'
_computing_molecular_graphics
;
ORTEP-III (Farrugia, L.J. (1997) Jour. Appl. Cryst. 30, 565)
and Mercury 1.4.2, CCDC
;
_computing_publication_material 'SHELXL-97 (Sheldrick, 1997)'
_computing_structure_refinement 'SHELXL-97 (Sheldrick, 1997)'
_computing_structure_solution
;
M.C. Burla, M. Camalli, B. Carrozzini, G.L. Cascarano, C. Giacovazzo,
G. Polidori, R. Spagna (2003).
SIR2002: the program. J. Appl. Cryst. 36,1103
;
_diffrn_ambient_temperature 123(2)
_diffrn_measured_fraction_theta_full 1.000
_diffrn_measured_fraction_theta_max 0.922
_diffrn_measurement_device_type 'Bruker SMART 2000 CCD diffractometer'
_diffrn_measurement_method '\w and \f scans'
_diffrn_radiation_monochromator graphite
_diffrn_radiation_source 'fine-focus sealed tube'
_diffrn_radiation_type MoK\a
_diffrn_radiation_wavelength 0.71073
_diffrn_reflns_av_R_equivalents 0.0497
_diffrn_reflns_av_sigmaI/netI 0.0572
_diffrn_reflns_limit_h_max 22
_diffrn_reflns_limit_h_min -22
_diffrn_reflns_limit_k_max 23
_diffrn_reflns_limit_k_min -23
_diffrn_reflns_limit_l_max 35
_diffrn_reflns_limit_l_min -34
_diffrn_reflns_number 107106
_diffrn_reflns_theta_full 28.00
_diffrn_reflns_theta_max 30.66
_diffrn_reflns_theta_min 1.33
_diffrn_standards_decay_% 0.00
_exptl_absorpt_coefficient_mu 1.190
_exptl_absorpt_correction_T_max 0.7461
_exptl_absorpt_correction_T_min 0.6382
_exptl_absorpt_correction_type multi-scan
_exptl_absorpt_process_details 'SADABS, Bruker, 1997'
_exptl_crystal_colour colourless
_exptl_crystal_density_diffrn 1.446
_exptl_crystal_density_method 'not measured'
_exptl_crystal_description 'elongated table'
_exptl_crystal_F_000 2496
_exptl_crystal_size_max 0.41
_exptl_crystal_size_mid 0.13
_exptl_crystal_size_min 0.06
_refine_diff_density_max 1.536
_refine_diff_density_min -1.094
_refine_diff_density_rms 0.094
_refine_ls_extinction_method none
_refine_ls_goodness_of_fit_ref 1.003
_refine_ls_hydrogen_treatment noref
_refine_ls_matrix_type full
_refine_ls_number_parameters 1301
_refine_ls_number_reflns 32241
_refine_ls_number_restraints 69
_refine_ls_restrained_S_all 1.003
_refine_ls_R_factor_all 0.0792
_refine_ls_R_factor_gt 0.0411
_refine_ls_shift/su_max 0.003
_refine_ls_shift/su_mean 0.000
_refine_ls_structure_factor_coef Fsqd
_refine_ls_weighting_details 'w=1/[\s^2^(Fo^2^)+(0.0433P)^2^+3.4431P] where P=(Fo^2^+2Fc^2^)/3'
_refine_ls_weighting_scheme calc
_refine_ls_wR_factor_gt 0.0894
_refine_ls_wR_factor_ref 0.1041
_reflns_number_gt 21305
_reflns_number_total 32241
_reflns_threshold_expression I>2\s(I)
_cod_data_source_file b904811c.txt
_cod_data_source_block re279
_cod_original_cell_volume 5651.6(12)
_cod_database_code 7201087

loop_
_symmetry_equiv_pos_as_xyz
'x, y, z'
'-x, -y, -z'

loop_
_atom_site_label
_atom_site_type_symbol
_atom_site_fract_x
_atom_site_fract_y
_atom_site_fract_z
_atom_site_U_iso_or_equiv
_atom_site_adp_type
_atom_site_occupancy
_atom_site_symmetry_multiplicity
_atom_site_calc_flag
_atom_site_refinement_flags
_atom_site_disorder_assembly
_atom_site_disorder_group
C1 C 0.76166(18) 0.51974(18) 0.41180(11) 0.0223(6) Uani 1 1 d . . .
H1A H 0.7714 0.4773 0.4480 0.027 Uiso 1 1 calc R . .
H1B H 0.7567 0.5780 0.4174 0.027 Uiso 1 1 calc R . .
C2 C 0.67019(18) 0.52315(18) 0.40073(11) 0.0205(5) Uani 1 1 d . . .
C3 C 0.63601(19) 0.45018(18) 0.42141(11) 0.0226(6) Uani 1 1 d . . .
H3 H 0.6699 0.3992 0.4435 0.027 Uiso 1 1 calc R . .
C4 C 0.55418(19) 0.44993(18) 0.41061(11) 0.0221(5) Uani 1 1 d . . .
C5 C 0.50533(19) 0.52632(18) 0.37851(11) 0.0228(6) Uani 1 1 d . . .
H5 H 0.4494 0.5272 0.3705 0.027 Uiso 1 1 calc R . .
C6 C 0.53549(18) 0.60073(18) 0.35800(11) 0.0211(5) Uani 1 1 d . . .
C7 C 0.48297(19) 0.68026(18) 0.32104(11) 0.0230(6) Uani 1 1 d . . .
H7A H 0.4786 0.7337 0.3332 0.028 Uiso 1 1 calc R . .
H7B H 0.4185 0.6775 0.3270 0.028 Uiso 1 1 calc R . .
C8 C 0.53110(18) 0.68591(17) 0.25726(11) 0.0206(5) Uani 1 1 d . . .
C9 C 0.55254(18) 0.61453(17) 0.23189(12) 0.0215(5) Uani 1 1 d . . .
H9 H 0.5364 0.5634 0.2550 0.026 Uiso 1 1 calc R . .
C10 C 0.59671(18) 0.61512(17) 0.17403(12) 0.0215(5) Uani 1 1 d . . .
C11 C 0.62005(18) 0.69092(17) 0.14170(12) 0.0208(5) Uani 1 1 d . . .
H11 H 0.6521 0.6923 0.1023 0.025 Uiso 1 1 calc R . .
C12 C 0.59816(18) 0.76490(17) 0.16499(11) 0.0188(5) Uani 1 1 d . . .
C13 C 0.61792(18) 0.84837(17) 0.12594(11) 0.0210(5) Uani 1 1 d . . .
H13A H 0.5797 0.8698 0.0968 0.025 Uiso 1 1 calc R . .
H13B H 0.5982 0.8938 0.1494 0.025 Uiso 1 1 calc R . .
C14 C 0.71998(18) 0.83639(16) 0.09516(11) 0.0194(5) Uani 1 1 d . . .
C15 C 0.7512(2) 0.81558(17) 0.04066(11) 0.0228(6) Uani 1 1 d . . .
H15 H 0.7067 0.8146 0.0222 0.027 Uiso 1 1 calc R . .
C16 C 0.8452(2) 0.79607(18) 0.01197(12) 0.0243(6) Uani 1 1 d . . .
C17 C 0.9086(2) 0.79895(18) 0.03992(12) 0.0234(6) Uani 1 1 d . . .
H17 H 0.9733 0.7850 0.0214 0.028 Uiso 1 1 calc R . .
C18 C 0.88060(19) 0.82160(16) 0.09421(11) 0.0200(5) Uani 1 1 d . . .
C19 C 0.95278(19) 0.82688(17) 0.12246(12) 0.0220(5) Uani 1 1 d . . .
H19A H 0.9884 0.8664 0.0950 0.026 Uiso 1 1 calc R . .
H19B H 0.9189 0.8534 0.1569 0.026 Uiso 1 1 calc R . .
C20 C 1.02205(18) 0.73912(17) 0.14071(11) 0.0191(5) Uani 1 1 d . . .
C21 C 1.09553(18) 0.69958(17) 0.09916(12) 0.0213(5) Uani 1 1 d . . .
H21 H 1.1025 0.7294 0.0600 0.026 Uiso 1 1 calc R . .
C22 C 1.15880(18) 0.61855(18) 0.11273(12) 0.0219(5) Uani 1 1 d . . .
C23 C 1.14593(18) 0.57636(18) 0.17048(12) 0.0218(5) Uani 1 1 d . . .
H23 H 1.1872 0.5200 0.1805 0.026 Uiso 1 1 calc R . .
C24 C 1.07564(18) 0.61295(17) 0.21398(12) 0.0202(5) Uani 1 1 d . . .
C25 C 1.06646(18) 0.56330(18) 0.27607(12) 0.0223(6) Uani 1 1 d . . .
H25A H 1.0531 0.6050 0.3013 0.027 Uiso 1 1 calc R . .
H25B H 1.1274 0.5195 0.2799 0.027 Uiso 1 1 calc R . .
C26 C 0.99109(18) 0.51654(17) 0.29773(11) 0.0191(5) Uani 1 1 d . . .
C27 C 1.00348(18) 0.44301(17) 0.27670(11) 0.0203(5) Uani 1 1 d . . .
H27 H 1.0567 0.4263 0.2467 0.024 Uiso 1 1 calc R . .
C28 C 0.94116(19) 0.39305(17) 0.29779(11) 0.0204(5) Uani 1 1 d . . .
C29 C 0.86255(19) 0.42061(17) 0.34094(11) 0.0209(5) Uani 1 1 d . . .
H29 H 0.8183 0.3881 0.3556 0.025 Uiso 1 1 calc R . .
C30 C 0.84651(17) 0.49383(17) 0.36337(11) 0.0187(5) Uani 1 1 d . . .
C31 C 0.5185(2) 0.36944(19) 0.43000(12) 0.0266(6) Uani 1 1 d . . .
C32 C 0.4134(2) 0.3950(2) 0.45812(13) 0.0321(7) Uani 1 1 d . . .
H32A H 0.3789 0.4352 0.4294 0.048 Uiso 1 1 calc R . .
H32B H 0.4020 0.4238 0.4901 0.048 Uiso 1 1 calc R . .
H32C H 0.3921 0.3423 0.4728 0.048 Uiso 1 1 calc R . .
C33 C 0.5344(3) 0.3314(2) 0.37703(15) 0.0449(9) Uani 1 1 d . . .
H33A H 0.5111 0.2800 0.3889 0.067 Uiso 1 1 calc R . .
H33B H 0.6015 0.3143 0.3591 0.067 Uiso 1 1 calc R . .
H33C H 0.5008 0.3757 0.3492 0.067 Uiso 1 1 calc R . .
C34 C 0.5684(2) 0.2993(2) 0.47437(16) 0.0428(8) Uani 1 1 d . . .
H34A H 0.5419 0.2499 0.4870 0.064 Uiso 1 1 calc R . .
H34B H 0.5599 0.3241 0.5077 0.064 Uiso 1 1 calc R . .
H34C H 0.6354 0.2790 0.4568 0.064 Uiso 1 1 calc R . .
C35 C 0.61876(18) 0.59756(17) 0.36969(11) 0.0205(5) Uani 1 1 d . . .
O1 O 0.65234(13) 0.67131(12) 0.34767(8) 0.0222(4) Uani 1 1 d . . .
C36 C 0.6180(2) 0.73242(18) 0.38635(12) 0.0247(6) Uani 1 1 d . . .
H36A H 0.6342 0.7021 0.4240 0.030 Uiso 1 1 calc R . .
H36B H 0.5490 0.7556 0.3930 0.030 Uiso 1 1 calc R . .
C37 C 0.6615(2) 0.80687(19) 0.36015(13) 0.0302(6) Uani 1 1 d . . .
H37A H 0.6464 0.8363 0.3221 0.036 Uiso 1 1 calc R . .
H37B H 0.7304 0.7837 0.3542 0.036 Uiso 1 1 calc R . .
C38 C 0.6240(2) 0.8725(2) 0.40012(14) 0.0359(7) Uani 1 1 d . . .
H38A H 0.6401 0.8419 0.4378 0.043 Uiso 1 1 calc R . .
H38B H 0.5549 0.8927 0.4069 0.043 Uiso 1 1 calc R . .
C39 C 0.6605(3) 0.9531(2) 0.37827(17) 0.0485(9) Uani 1 1 d . . .
H39 H 0.6525 0.9791 0.3379 0.058 Uiso 1 1 calc R . .
C40 C 0.6032(3) 1.0214(3) 0.4156(2) 0.0690(13) Uani 1 1 d . . .
H40A H 0.5372 1.0378 0.4145 0.104 Uiso 1 1 calc R . .
H40B H 0.6258 1.0732 0.4007 0.104 Uiso 1 1 calc R . .
H40C H 0.6097 0.9969 0.4555 0.104 Uiso 1 1 calc R . .
C41 C 0.7630(3) 0.9292(3) 0.3775(3) 0.096(2) Uani 1 1 d . . .
H41A H 0.7826 0.9826 0.3666 0.144 Uiso 1 1 calc R . .
H41B H 0.7998 0.8915 0.3493 0.144 Uiso 1 1 calc R . .
H41C H 0.7732 0.8980 0.4159 0.144 Uiso 1 1 calc R . .
C42 C 0.6146(2) 0.53654(18) 0.14696(13) 0.0268(6) Uani 1 1 d . . .
C43 C 0.6536(4) 0.4518(2) 0.18764(19) 0.0663(13) Uani 1 1 d . . .
H43A H 0.6053 0.4437 0.2230 0.099 Uiso 1 1 calc R . .
H43B H 0.7081 0.4555 0.1974 0.099 Uiso 1 1 calc R . .
H43C H 0.6724 0.4021 0.1685 0.099 Uiso 1 1 calc R . .
C44 C 0.5241(3) 0.5352(3) 0.1399(3) 0.0803(17) Uani 1 1 d . . .
H44A H 0.4760 0.5443 0.1755 0.120 Uiso 1 1 calc R . .
H44B H 0.5315 0.4785 0.1317 0.120 Uiso 1 1 calc R . .
H44C H 0.5051 0.5820 0.1078 0.120 Uiso 1 1 calc R . .
C45 C 0.6862(4) 0.5394(3) 0.0908(2) 0.0794(17) Uani 1 1 d . . .
H45A H 0.7047 0.4837 0.0781 0.119 Uiso 1 1 calc R . .
H45B H 0.7412 0.5491 0.0960 0.119 Uiso 1 1 calc R . .
H45C H 0.6595 0.5873 0.0616 0.119 Uiso 1 1 calc R . .
C46 C 0.55286(18) 0.76149(17) 0.22296(12) 0.0203(5) Uani 1 1 d . . .
O2 O 0.52759(13) 0.83504(12) 0.24730(8) 0.0231(4) Uani 1 1 d . . .
C47 C 0.4355(2) 0.89116(19) 0.24102(14) 0.0318(7) Uani 1 1 d . . .
H47A H 0.3902 0.8564 0.2562 0.038 Uiso 1 1 calc R . .
H47B H 0.4367 0.9156 0.1996 0.038 Uiso 1 1 calc R . .
C48 C 0.4048(2) 0.9647(2) 0.27316(14) 0.0356(7) Uani 1 1 d . . .
H48A H 0.3493 1.0092 0.2610 0.043 Uiso 1 1 calc R . .
H48B H 0.4555 0.9929 0.2624 0.043 Uiso 1 1 calc R . .
C49 C 0.3808(2) 0.9355(2) 0.33809(14) 0.0388(8) Uani 1 1 d . . .
H49A H 0.4374 0.8934 0.3504 0.047 Uiso 1 1 calc R . .
H49B H 0.3327 0.9044 0.3486 0.047 Uiso 1 1 calc R . .
C50 C 0.3442(3) 1.0106(3) 0.37160(16) 0.0475(9) Uani 1 1 d . . .
H50 H 0.3930 1.0419 0.3607 0.057 Uiso 1 1 calc R . .
C51 C 0.3301(3) 0.9722(3) 0.43568(18) 0.0663(13) Uani 1 1 d . . .
H51A H 0.2807 0.9431 0.4476 0.099 Uiso 1 1 calc R . .
H51B H 0.3119 1.0191 0.4572 0.099 Uiso 1 1 calc R . .
H51C H 0.3886 0.9294 0.4437 0.099 Uiso 1 1 calc R . .
C52 C 0.2544(3) 1.0765(3) 0.35818(17) 0.0565(11) Uani 1 1 d . . .
H52A H 0.2072 1.0462 0.3653 0.085 Uiso 1 1 calc R . .
H52B H 0.2664 1.1061 0.3176 0.085 Uiso 1 1 calc R . .
H52C H 0.2314 1.1198 0.3830 0.085 Uiso 1 1 calc R . .
C53 C 0.8740(2) 0.7761(2) -0.04922(12) 0.0313(7) Uani 1 1 d . . .
C54 C 0.8288(2) 0.7080(2) -0.05036(14) 0.0398(8) Uani 1 1 d . . .
H54A H 0.7605 0.7313 -0.0396 0.060 Uiso 1 1 calc R . .
H54B H 0.8493 0.6541 -0.0229 0.060 Uiso 1 1 calc R . .
H54C H 0.8478 0.6954 -0.0893 0.060 Uiso 1 1 calc R . .
C55 C 0.9801(2) 0.7397(3) -0.06917(14) 0.0429(8) Uani 1 1 d . . .
H55A H 1.0028 0.6864 -0.0418 0.064 Uiso 1 1 calc R . .
H55B H 1.0102 0.7834 -0.0710 0.064 Uiso 1 1 calc R . .
H55C H 0.9954 0.7259 -0.1075 0.064 Uiso 1 1 calc R . .
C56 C 0.8379(3) 0.8607(2) -0.09084(13) 0.0419(8) Uani 1 1 d . . .
H56A H 0.8546 0.8490 -0.1299 0.063 Uiso 1 1 calc R . .
H56B H 0.8663 0.9048 -0.0909 0.063 Uiso 1 1 calc R . .
H56C H 0.7697 0.8826 -0.0784 0.063 Uiso 1 1 calc R . .
C57 C 0.78620(19) 0.84068(16) 0.12084(11) 0.0199(5) Uani 1 1 d . . .
O3 O 0.75676(13) 0.85930(11) 0.17628(8) 0.0212(4) Uani 1 1 d . . .
C58 C 0.6995(2) 0.94771(18) 0.18153(13) 0.0269(6) Uani 1 1 d . . .
H58A H 0.6404 0.9456 0.2105 0.032 Uiso 1 1 calc R . .
H58B H 0.6836 0.9799 0.1440 0.032 Uiso 1 1 calc R . .
C59 C 0.7485(2) 0.99618(19) 0.19922(14) 0.0300(7) Uani 1 1 d . . .
H59A H 0.8034 1.0052 0.1680 0.036 Uiso 1 1 calc R . .
H59B H 0.7711 0.9610 0.2343 0.036 Uiso 1 1 calc R . .
C60 C 0.6821(2) 1.08433(19) 0.21138(14) 0.0313(7) Uani 1 1 d . . .
H60A H 0.6297 1.0737 0.2441 0.038 Uiso 1 1 calc R . .
H60B H 0.6555 1.1160 0.1772 0.038 Uiso 1 1 calc R . .
C61 C 0.72423(19) 1.14367(17) 0.22547(13) 0.0392(8) Uani 1 1 d . . .
H61 H 0.7663 1.1073 0.2522 0.047 Uiso 1 1 calc R . .
C62 C 0.78159(19) 1.18643(17) 0.17133(13) 0.0611(11) Uani 1 1 d R . .
H62A H 0.8304 1.1411 0.1519 0.092 Uiso 1 1 calc R . .
H62B H 0.8108 1.2217 0.1816 0.092 Uiso 1 1 calc R . .
H62C H 0.7408 1.2242 0.1454 0.092 Uiso 1 1 calc R . .
C63 C 0.6490(3) 1.2143(3) 0.2549(2) 0.0599(11) Uani 1 1 d . . .
H63A H 0.6075 1.2509 0.2291 0.090 Uiso 1 1 calc R . .
H63B H 0.6783 1.2506 0.2641 0.090 Uiso 1 1 calc R . .
H63C H 0.6126 1.1870 0.2906 0.090 Uiso 1 1 calc R . .
C64 C 1.2405(2) 0.57558(18) 0.06738(12) 0.0256(6) Uani 1 1 d . . .
C65 C 1.2264(2) 0.4907(2) 0.06337(15) 0.0350(7) Uani 1 1 d . . .
H65A H 1.2193 0.4528 0.1017 0.053 Uiso 1 1 calc R . .
H65B H 1.2809 0.4604 0.0368 0.053 Uiso 1 1 calc R . .
H65C H 1.1700 0.5048 0.0491 0.053 Uiso 1 1 calc R . .
C66 C 1.3331(2) 0.5535(2) 0.08566(14) 0.0328(7) Uani 1 1 d . . .
H66A H 1.3425 0.6074 0.0883 0.049 Uiso 1 1 calc R . .
H66B H 1.3852 0.5252 0.0570 0.049 Uiso 1 1 calc R . .
H66C H 1.3305 0.5137 0.1234 0.049 Uiso 1 1 calc R . .
C67 C 1.2483(2) 0.6356(2) 0.00771(13) 0.0343(7) Uani 1 1 d . . .
H67A H 1.1919 0.6473 -0.0060 0.051 Uiso 1 1 calc R . .
H67B H 1.3033 0.6071 -0.0194 0.051 Uiso 1 1 calc R . .
H67C H 1.2547 0.6909 0.0103 0.051 Uiso 1 1 calc R . .
C68 C 1.01566(18) 0.69621(17) 0.19820(12) 0.0203(5) Uani 1 1 d . . .
O4 O 0.94449(13) 0.73481(12) 0.24112(8) 0.0230(4) Uani 1 1 d . . .
C69 C 0.9771(2) 0.77289(19) 0.27457(13) 0.0300(6) Uani 1 1 d . . .
H69A H 1.0349 0.7308 0.2853 0.036 Uiso 1 1 calc R . .
H69B H 0.9291 0.7824 0.3107 0.036 Uiso 1 1 calc R . .
C70 C 0.9969(2) 0.85870(18) 0.24261(12) 0.0253(6) Uani 1 1 d . . .
H70A H 0.9379 0.9030 0.2354 0.030 Uiso 1 1 calc R . .
H70B H 1.0405 0.8510 0.2048 0.030 Uiso 1 1 calc R . .
C71 C 1.0395(2) 0.89110(19) 0.27685(13) 0.0293(6) Uani 1 1 d . . .
H71A H 1.0952 0.8442 0.2869 0.035 Uiso 1 1 calc R . .
H71B H 0.9936 0.9028 0.3134 0.035 Uiso 1 1 calc R . .
C72 C 1.0685(2) 0.9739(2) 0.24483(14) 0.0310(7) Uani 1 1 d . . .
H72 H 1.1080 0.9637 0.2059 0.037 Uiso 1 1 calc R . .
C73 C 0.9849(3) 1.0519(2) 0.23598(18) 0.0473(9) Uani 1 1 d . . .
H73A H 0.9422 1.0605 0.2735 0.071 Uiso 1 1 calc R . .
H73B H 0.9522 1.0417 0.2117 0.071 Uiso 1 1 calc R . .
H73C H 1.0058 1.1042 0.2171 0.071 Uiso 1 1 calc R . .
C74 C 1.1278(3) 0.9926(2) 0.27609(17) 0.0471(9) Uani 1 1 d . . .
H74A H 1.1477 1.0445 0.2538 0.071 Uiso 1 1 calc R . .
H74B H 1.1831 0.9422 0.2801 0.071 Uiso 1 1 calc R . .
H74C H 1.0907 1.0032 0.3145 0.071 Uiso 1 1 calc R . .
C75 C 0.9581(2) 0.30766(18) 0.27855(12) 0.0251(6) Uani 1 1 d . . .
C76 C 0.8738(2) 0.3117(2) 0.25734(14) 0.0350(7) Uani 1 1 d . . .
H76A H 0.8171 0.3220 0.2883 0.052 Uiso 1 1 calc R . .
H76B H 0.8845 0.2562 0.2464 0.052 Uiso 1 1 calc R . .
H76C H 0.8660 0.3596 0.2238 0.052 Uiso 1 1 calc R . .
C77 C 1.0459(2) 0.2895(2) 0.23027(14) 0.0368(7) Uani 1 1 d . . .
H77A H 1.0404 0.3386 0.1973 0.055 Uiso 1 1 calc R . .
H77B H 1.0527 0.2358 0.2183 0.055 Uiso 1 1 calc R . .
H77C H 1.1008 0.2823 0.2442 0.055 Uiso 1 1 calc R . .
C78 C 0.9704(3) 0.2320(2) 0.33030(14) 0.0361(7) Uani 1 1 d . . .
H78A H 1.0240 0.2290 0.3441 0.054 Uiso 1 1 calc R . .
H78B H 0.9814 0.1769 0.3187 0.054 Uiso 1 1 calc R . .
H78C H 0.9137 0.2416 0.3613 0.054 Uiso 1 1 calc R . .
C79 C 0.91316(19) 0.54012(17) 0.34180(11) 0.0200(5) Uani 1 1 d . . .
O5 O 0.89973(13) 0.61227(12) 0.36486(8) 0.0222(4) Uani 1 1 d . . .
C80 C 0.9268(2) 0.58686(19) 0.41939(12) 0.0276(6) Uani 1 1 d . . .
H80A H 0.9953 0.5751 0.4125 0.033 Uiso 1 1 calc R . .
H80B H 0.9103 0.5327 0.4419 0.033 Uiso 1 1 calc R . .
C81 C 0.8762(2) 0.6602(2) 0.45284(13) 0.0317(7) Uani 1 1 d . . .
H81A H 0.8085 0.6785 0.4539 0.038 Uiso 1 1 calc R . .
H81B H 0.9003 0.7113 0.4332 0.038 Uiso 1 1 calc R . .
C82 C 0.8907(2) 0.6300(2) 0.51415(13) 0.0346(7) Uani 1 1 d . . .
H82A H 0.9589 0.6080 0.5121 0.042 Uiso 1 1 calc R . .
H82B H 0.8644 0.5802 0.5334 0.042 Uiso 1 1 calc R . .
C83 C 0.8473(2) 0.6994(2) 0.55190(13) 0.0325(7) Uani 1 1 d . . .
H83 H 0.8716 0.7509 0.5315 0.039 Uiso 1 1 calc R . .
C84 C 0.7401(2) 0.7308(3) 0.56247(16) 0.0448(9) Uani 1 1 d . . .
H84A H 0.7219 0.7566 0.5254 0.067 Uiso 1 1 calc R . .
H84B H 0.7150 0.7748 0.5869 0.067 Uiso 1 1 calc R . .
H84C H 0.7149 0.6809 0.5818 0.067 Uiso 1 1 calc R . .
C85 C 0.8773(3) 0.6630(2) 0.60899(14) 0.0425(8) Uani 1 1 d . . .
H85A H 0.8556 0.6113 0.6291 0.064 Uiso 1 1 calc R . .
H85B H 0.8498 0.7077 0.6330 0.064 Uiso 1 1 calc R . .
H85C H 0.9457 0.6466 0.6016 0.064 Uiso 1 1 calc R . .
I1 I 0.692153(14) 0.467926(14) 0.701389(9) 0.03314(5) Uani 1 1 d . . .
N1 N 0.78441(16) 0.68461(15) 0.24455(10) 0.0238(5) Uani 1 1 d . . .
H1C H 0.7490 0.6776 0.2813 0.036 Uiso 1 1 calc R . .
H1D H 0.7524 0.7321 0.2222 0.036 Uiso 1 1 calc R . .
H1E H 0.8389 0.6928 0.2447 0.036 Uiso 1 1 calc R . .
C86 C 0.8057(2) 0.60455(18) 0.22074(12) 0.0235(6) Uani 1 1 d . . .
H86A H 0.7463 0.5953 0.2215 0.028 Uiso 1 1 calc R . .
H86B H 0.8394 0.5530 0.2457 0.028 Uiso 1 1 calc R . .
C87 C 0.8645(2) 0.61175(18) 0.15966(12) 0.0253(6) Uani 1 1 d . . .
H87A H 0.8246 0.6519 0.1332 0.030 Uiso 1 1 calc R . .
H87B H 0.9143 0.6377 0.1567 0.030 Uiso 1 1 calc R . .
C88 C 0.9094(3) 0.5250(2) 0.14046(14) 0.0397(8) Uani 1 1 d . . .
H88A H 0.9552 0.4873 0.1639 0.048 Uiso 1 1 calc R . .
H88B H 0.8605 0.4957 0.1478 0.048 Uiso 1 1 calc R . .
C89 C 0.9585(2) 0.5334(2) 0.07760(15) 0.0428(8) Uani 1 1 d . . .
H89A H 0.9861 0.4752 0.0678 0.064 Uiso 1 1 calc R . .
H89B H 1.0080 0.5611 0.0701 0.064 Uiso 1 1 calc R . .
H89C H 0.9133 0.5695 0.0540 0.064 Uiso 1 1 calc R . .
I2 I 0.287835(14) 0.724088(13) 1.199100(9) 0.03181(5) Uani 1 1 d . . .
C90 C 0.6161(2) 0.7623(2) 0.78991(15) 0.0386(8) Uani 1 1 d . . .
F1 F 0.55922(15) 0.82956(12) 0.75992(8) 0.0495(5) Uani 1 1 d . . .
F2 F 0.69284(15) 0.78548(15) 0.78385(10) 0.0554(6) Uani 1 1 d . . .
C91 C 0.5654(2) 0.75026(19) 0.85464(13) 0.0297(6) Uani 1 1 d . . .
F3 F 0.62165(14) 0.68106(12) 0.88308(8) 0.0462(5) Uani 1 1 d . . .
F4 F 0.48636(12) 0.73150(12) 0.85980(8) 0.0361(4) Uani 1 1 d . . .
C92 C 0.5412(2) 0.8284(2) 0.88371(13) 0.0297(6) Uani 1 1 d . . .
F5 F 0.50142(13) 0.90229(11) 0.84934(8) 0.0363(4) Uani 1 1 d . . .
F6 F 0.62035(12) 0.83640(13) 0.88935(8) 0.0413(5) Uani 1 1 d . . .
C93 C 0.4728(2) 0.82148(19) 0.94399(13) 0.0278(6) Uani 1 1 d . . .
F7 F 0.49991(13) 0.74016(11) 0.97426(8) 0.0374(4) Uani 1 1 d . . .
F8 F 0.38674(12) 0.83555(12) 0.93612(8) 0.0348(4) Uani 1 1 d . . .
C94 C 0.4663(2) 0.8873(2) 0.97942(14) 0.0315(7) Uani 1 1 d . . .
F9 F 0.46169(15) 0.96537(12) 0.94353(8) 0.0426(5) Uani 1 1 d . . .
F10 F 0.54596(13) 0.86136(14) 0.99779(8) 0.0422(5) Uani 1 1 d . . .
C95 C 0.3818(2) 0.90437(19) 1.03228(14) 0.0314(7) Uani 1 1 d . . .
F11 F 0.30420(13) 0.94654(12) 1.01242(8) 0.0425(5) Uani 1 1 d . . .
F12 F 0.39904(16) 0.95984(13) 1.05561(9) 0.0478(5) Uani 1 1 d . . .
C96 C 0.3660(2) 0.82486(19) 1.07952(13) 0.0279(6) Uani 1 1 d . . .
F13 F 0.34369(13) 0.77320(11) 1.05607(8) 0.0353(4) Uani 1 1 d . . .
F14 F 0.44799(12) 0.78104(12) 1.09488(8) 0.0395(4) Uani 1 1 d . . .
C97 C 0.2887(2) 0.8426(2) 1.13459(14) 0.0328(7) Uani 1 1 d . . .
F15 F 0.30221(15) 0.90208(13) 1.15597(9) 0.0472(5) Uani 1 1 d . . .
F16 F 0.20591(13) 0.87932(13) 1.11894(9) 0.0462(5) Uani 1 1 d . . .
I3 I 0.650358(15) 0.646295(14) 0.755083(9) 0.03550(6) Uani 1 1 d . . .
I4 I 0.798663(15) 0.354612(14) 0.596202(10) 0.03662(6) Uani 1 1 d . . .
C98 C 0.8546(3) 0.2812(2) 0.52750(15) 0.0424(8) Uani 1 1 d . . .
F17 F 0.9177(2) 0.31493(15) 0.48556(10) 0.0749(8) Uani 1 1 d . . .
F18 F 0.78506(19) 0.28857(16) 0.50357(12) 0.0801(9) Uani 1 1 d . . .
C99 C 0.9000(2) 0.1840(2) 0.54799(13) 0.0326(7) Uani 1 1 d . . .
F19 F 0.97155(14) 0.17646(14) 0.56957(9) 0.0510(5) Uani 1 1 d . . .
F20 F 0.83669(16) 0.15177(14) 0.59051(9) 0.0590(6) Uani 1 1 d . . .
C100 C 0.9374(2) 0.1266(2) 0.50125(14) 0.0352(7) Uani 1 1 d . . .
F21 F 0.86737(17) 0.13226(15) 0.48008(12) 0.0700(7) Uani 1 1 d . . .
F22 F 0.99880(19) 0.16063(15) 0.45799(9) 0.0640(7) Uani 1 1 d . . .
C101 C 0.9885(2) 0.0303(2) 0.52083(14) 0.0393(8) Uani 1 1 d . . .
F23 F 0.9464(3) -0.00137(16) 0.57098(10) 0.1187(15) Uani 1 1 d . . .
F24 F 1.0728(2) 0.03016(19) 0.52615(17) 0.1081(13) Uani 1 1 d . . .
C1S C 0.0705(7) -0.0428(6) -0.0116(4) 0.077(4) Uani 0.50 1 d PDU A -1
C2S C 0.0571(7) -0.0010(6) 0.0337(4) 0.071(4) Uani 0.50 1 d PDU A -1
H2S H 0.1088 -0.0098 0.0494 0.085 Uiso 0.50 1 calc PR A -1
C3S C -0.0306(9) 0.0533(8) 0.0562(6) 0.118(6) Uani 0.50 1 d PDU A -1
H3S H -0.0388 0.0811 0.0868 0.142 Uiso 0.50 1 calc PR A -1
C4S C -0.1057(9) 0.0655(9) 0.0328(7) 0.107(6) Uani 0.50 1 d PDU A -1
H4S H -0.1658 0.1020 0.0473 0.129 Uiso 0.50 1 calc PR A -1
C5S C -0.0921(9) 0.0238(9) -0.0123(7) 0.129(7) Uani 0.50 1 d PDU A -1
H5S H -0.1438 0.0327 -0.0279 0.155 Uiso 0.50 1 calc PR A -1
C6S C -0.0048(7) -0.0305(8) -0.0350(6) 0.090(5) Uani 0.50 1 d PDU A -1
H6S H 0.0031 -0.0582 -0.0656 0.108 Uiso 0.50 1 calc PR A -1
C7S C 0.1631(7) -0.0979(6) -0.0326(4) 0.064(2) Uani 0.50 1 d PDU A -1
H7S1 H 0.2060 -0.0980 -0.0109 0.096 Uiso 0.25 1 calc PR A -1
H7S2 H 0.1853 -0.0752 -0.0737 0.096 Uiso 0.25 1 calc PR A -1
H7S3 H 0.1606 -0.1577 -0.0275 0.096 Uiso 0.25 1 calc PR A -1
H7S4 H 0.1619 -0.1226 -0.0638 0.096 Uiso 0.25 1 calc PR A -1
H7S5 H 0.1826 -0.1454 -0.0010 0.096 Uiso 0.25 1 calc PR A -1
H7S6 H 0.2074 -0.0629 -0.0473 0.096 Uiso 0.25 1 calc PR A -1

loop_
_atom_site_aniso_label
_atom_site_aniso_U_11
_atom_site_aniso_U_22
_atom_site_aniso_U_33
_atom_site_aniso_U_23
_atom_site_aniso_U_13
_atom_site_aniso_U_12
C1 0.0236(14) 0.0257(14) 0.0197(13) -0.0053(11) -0.0069(11) -0.0074(11)
C2 0.0191(13) 0.0258(14) 0.0159(12) -0.0069(10) -0.0011(10) -0.0057(11)
C3 0.0248(14) 0.0220(14) 0.0186(13) -0.0039(11) -0.0026(11) -0.0061(11)
C4 0.0237(13) 0.0240(14) 0.0184(13) -0.0060(11) -0.0003(10) -0.0092(11)
C5 0.0205(13) 0.0268(14) 0.0217(13) -0.0048(11) -0.0032(11) -0.0089(11)
C6 0.0212(13) 0.0242(14) 0.0161(12) -0.0034(10) -0.0021(10) -0.0066(11)
C7 0.0210(13) 0.0242(14) 0.0217(14) -0.0029(11) -0.0037(11) -0.0063(11)
C8 0.0168(12) 0.0228(13) 0.0221(13) -0.0041(11) -0.0071(10) -0.0034(10)
C9 0.0205(13) 0.0179(13) 0.0258(14) -0.0011(11) -0.0057(11) -0.0073(10)
C10 0.0198(13) 0.0202(13) 0.0266(14) -0.0056(11) -0.0074(11) -0.0055(10)
C11 0.0195(13) 0.0227(13) 0.0217(13) -0.0049(11) -0.0059(10) -0.0064(10)
C12 0.0181(12) 0.0185(13) 0.0209(13) -0.0022(10) -0.0073(10) -0.0056(10)
C13 0.0228(13) 0.0199(13) 0.0204(13) -0.0025(10) -0.0061(11) -0.0064(11)
C14 0.0227(13) 0.0148(12) 0.0192(13) -0.0013(10) -0.0040(10) -0.0057(10)
C15 0.0284(14) 0.0225(14) 0.0205(13) -0.0013(11) -0.0091(11) -0.0102(11)
C16 0.0313(15) 0.0223(14) 0.0183(13) -0.0015(11) -0.0068(11) -0.0077(12)
C17 0.0239(14) 0.0217(14) 0.0231(14) -0.0014(11) -0.0055(11) -0.0069(11)
C18 0.0248(13) 0.0129(12) 0.0221(13) 0.0016(10) -0.0081(11) -0.0067(10)
C19 0.0226(13) 0.0189(13) 0.0264(14) -0.0037(11) -0.0072(11) -0.0072(11)
C20 0.0188(12) 0.0178(12) 0.0243(13) -0.0036(10) -0.0066(10) -0.0085(10)
C21 0.0237(13) 0.0210(13) 0.0237(14) -0.0053(11) -0.0054(11) -0.0110(11)
C22 0.0213(13) 0.0225(14) 0.0264(14) -0.0086(11) -0.0057(11) -0.0083(11)
C23 0.0205(13) 0.0195(13) 0.0287(14) -0.0055(11) -0.0088(11) -0.0062(10)
C24 0.0193(13) 0.0207(13) 0.0259(14) -0.0040(11) -0.0076(11) -0.0103(10)
C25 0.0199(13) 0.0251(14) 0.0236(14) -0.0030(11) -0.0069(11) -0.0083(11)
C26 0.0227(13) 0.0184(13) 0.0190(13) -0.0008(10) -0.0105(10) -0.0068(10)
C27 0.0210(13) 0.0207(13) 0.0185(13) -0.0030(10) -0.0042(10) -0.0061(10)
C28 0.0248(13) 0.0188(13) 0.0199(13) -0.0028(10) -0.0101(11) -0.0054(11)
C29 0.0230(13) 0.0206(13) 0.0222(13) -0.0018(11) -0.0064(11) -0.0109(11)
C30 0.0173(12) 0.0179(12) 0.0211(13) -0.0019(10) -0.0084(10) -0.0032(10)
C31 0.0303(15) 0.0245(14) 0.0265(15) -0.0035(12) -0.0044(12) -0.0125(12)
C32 0.0328(16) 0.0345(17) 0.0308(16) -0.0009(13) -0.0032(13) -0.0196(14)
C33 0.063(2) 0.0373(19) 0.040(2) -0.0164(16) 0.0031(17) -0.0270(18)
C34 0.043(2) 0.0320(18) 0.053(2) 0.0102(16) -0.0165(17) -0.0202(15)
C35 0.0218(13) 0.0224(13) 0.0178(13) -0.0054(10) 0.0016(10) -0.0113(11)
O1 0.0254(10) 0.0216(10) 0.0206(9) -0.0044(8) -0.0016(8) -0.0109(8)
C36 0.0313(15) 0.0215(14) 0.0227(14) -0.0081(11) -0.0040(12) -0.0080(12)
C37 0.0353(17) 0.0262(15) 0.0324(16) -0.0074(13) -0.0059(13) -0.0132(13)
C38 0.0402(18) 0.0343(17) 0.0380(18) -0.0154(14) -0.0073(15) -0.0113(14)
C39 0.067(3) 0.0354(19) 0.051(2) -0.0176(17) -0.0105(19) -0.0199(18)
C40 0.079(3) 0.048(2) 0.095(4) -0.041(2) -0.018(3) -0.017(2)
C41 0.059(3) 0.078(4) 0.172(6) -0.077(4) 0.011(3) -0.036(3)
C42 0.0278(15) 0.0212(14) 0.0339(16) -0.0125(12) -0.0030(12) -0.0077(12)
C43 0.099(4) 0.032(2) 0.062(3) -0.0132(19) -0.022(3) -0.005(2)
C44 0.061(3) 0.081(3) 0.133(5) -0.074(3) -0.034(3) -0.008(2)
C45 0.095(4) 0.075(3) 0.079(3) -0.058(3) 0.035(3) -0.051(3)
C46 0.0205(13) 0.0191(13) 0.0243(14) -0.0062(11) -0.0096(11) -0.0042(10)
O2 0.0276(10) 0.0199(9) 0.0240(10) -0.0078(8) -0.0062(8) -0.0066(8)
C47 0.0288(16) 0.0250(15) 0.0379(17) -0.0090(13) -0.0039(13) -0.0043(12)
C48 0.0338(17) 0.0271(16) 0.0423(19) -0.0101(14) -0.0024(14) -0.0073(13)
C49 0.0386(18) 0.0395(19) 0.0386(19) -0.0127(15) -0.0073(15) -0.0089(15)
C50 0.041(2) 0.063(2) 0.050(2) -0.0333(19) 0.0011(17) -0.0218(18)
C51 0.051(2) 0.099(4) 0.052(3) -0.043(3) -0.006(2) -0.008(2)
C52 0.066(3) 0.055(2) 0.049(2) -0.026(2) -0.004(2) -0.014(2)
C53 0.0341(16) 0.0395(18) 0.0211(14) -0.0109(13) -0.0055(12) -0.0085(14)
C54 0.046(2) 0.048(2) 0.0342(18) -0.0210(16) -0.0068(15) -0.0158(16)
C55 0.0369(18) 0.062(2) 0.0306(17) -0.0225(17) -0.0010(14) -0.0105(17)
C56 0.056(2) 0.047(2) 0.0212(16) -0.0026(14) -0.0095(15) -0.0149(17)
C57 0.0269(14) 0.0135(12) 0.0186(13) -0.0006(10) -0.0059(11) -0.0063(10)
O3 0.0266(10) 0.0171(9) 0.0211(9) -0.0073(7) -0.0066(8) -0.0039(8)
C58 0.0280(15) 0.0202(14) 0.0326(16) -0.0101(12) -0.0098(12) -0.0008(11)
C59 0.0310(16) 0.0234(15) 0.0395(17) -0.0117(13) -0.0150(13) -0.0021(12)
C60 0.0313(16) 0.0263(15) 0.0409(18) -0.0148(13) -0.0131(14) -0.0033(12)
C61 0.0435(19) 0.0311(17) 0.050(2) -0.0172(15) -0.0203(16) -0.0043(15)
C62 0.069(3) 0.048(2) 0.082(3) -0.026(2) -0.018(2) -0.024(2)
C63 0.068(3) 0.044(2) 0.076(3) -0.038(2) -0.017(2) -0.004(2)
C64 0.0245(14) 0.0249(14) 0.0279(15) -0.0087(12) -0.0033(12) -0.0071(11)
C65 0.0346(17) 0.0299(16) 0.0455(19) -0.0171(14) -0.0096(15) -0.0072(13)
C66 0.0233(15) 0.0378(17) 0.0381(18) -0.0143(14) -0.0025(13) -0.0083(13)
C67 0.0363(17) 0.0340(17) 0.0280(16) -0.0114(13) -0.0011(13) -0.0057(14)
C68 0.0179(12) 0.0209(13) 0.0262(14) -0.0069(11) -0.0045(10) -0.0092(10)
O4 0.0226(10) 0.0240(10) 0.0242(10) -0.0084(8) -0.0039(8) -0.0073(8)
C69 0.0395(17) 0.0280(15) 0.0277(15) -0.0119(12) -0.0075(13) -0.0112(13)
C70 0.0269(14) 0.0247(14) 0.0281(15) -0.0076(12) -0.0078(12) -0.0089(12)
C71 0.0344(16) 0.0255(15) 0.0312(16) -0.0105(12) -0.0112(13) -0.0054(12)
C72 0.0339(16) 0.0324(16) 0.0334(16) -0.0129(13) -0.0077(13) -0.0124(13)
C73 0.055(2) 0.0295(18) 0.065(3) -0.0091(17) -0.022(2) -0.0144(16)
C74 0.053(2) 0.048(2) 0.059(2) -0.0177(18) -0.0210(19) -0.0231(18)
C75 0.0325(15) 0.0213(14) 0.0247(14) -0.0057(11) -0.0072(12) -0.0100(12)
C76 0.0449(19) 0.0295(16) 0.0398(18) -0.0117(14) -0.0164(15) -0.0122(14)
C77 0.0448(19) 0.0323(17) 0.0355(18) -0.0163(14) -0.0017(15) -0.0127(15)
C78 0.054(2) 0.0227(15) 0.0356(18) -0.0050(13) -0.0173(16) -0.0104(14)
C79 0.0244(13) 0.0176(13) 0.0204(13) -0.0020(10) -0.0093(11) -0.0066(10)
O5 0.0280(10) 0.0211(10) 0.0220(10) -0.0063(8) -0.0082(8) -0.0088(8)
C80 0.0326(16) 0.0293(15) 0.0280(15) -0.0090(12) -0.0141(13) -0.0087(12)
C81 0.0426(18) 0.0270(15) 0.0310(16) -0.0086(13) -0.0156(14) -0.0083(13)
C82 0.0470(19) 0.0308(17) 0.0312(17) -0.0081(13) -0.0160(15) -0.0098(14)
C83 0.0371(17) 0.0355(17) 0.0298(16) -0.0111(13) -0.0086(13) -0.0119(14)
C84 0.0394(19) 0.057(2) 0.045(2) -0.0213(18) -0.0129(16) -0.0110(17)
C85 0.045(2) 0.055(2) 0.0327(18) -0.0152(16) -0.0118(15) -0.0129(17)
I1 0.02945(10) 0.04000(12) 0.03522(11) -0.00884(9) -0.01061(8) -0.01242(9)
N1 0.0234(12) 0.0207(12) 0.0246(12) -0.0010(9) -0.0026(10) -0.0082(9)
C86 0.0270(14) 0.0216(14) 0.0251(14) -0.0014(11) -0.0107(11) -0.0094(11)
C87 0.0273(15) 0.0210(14) 0.0287(15) -0.0031(11) -0.0057(12) -0.0101(11)
C88 0.061(2) 0.0275(17) 0.0318(17) -0.0077(14) -0.0176(16) -0.0072(15)
C89 0.042(2) 0.044(2) 0.044(2) -0.0204(17) -0.0075(16) -0.0075(16)
I2 0.03076(10) 0.03518(11) 0.03001(10) -0.01027(8) -0.00687(8) -0.00718(8)
C90 0.0341(18) 0.0346(18) 0.0395(19) -0.0059(15) -0.0007(14) -0.0087(14)
F1 0.0643(14) 0.0316(10) 0.0373(11) 0.0009(9) -0.0119(10) -0.0012(10)
F2 0.0449(12) 0.0625(14) 0.0599(14) -0.0226(11) 0.0103(10) -0.0278(11)
C91 0.0296(15) 0.0231(15) 0.0316(16) 0.0027(12) -0.0118(13) -0.0039(12)
F3 0.0487(12) 0.0326(10) 0.0438(11) -0.0041(9) -0.0169(10) 0.0073(9)
F4 0.0326(10) 0.0366(10) 0.0417(11) -0.0133(8) -0.0019(8) -0.0146(8)
C92 0.0243(14) 0.0284(16) 0.0358(17) -0.0020(13) -0.0117(13) -0.0061(12)
F5 0.0452(11) 0.0238(9) 0.0344(10) 0.0006(7) -0.0128(8) -0.0050(8)
F6 0.0275(9) 0.0548(12) 0.0473(11) -0.0131(10) -0.0072(8) -0.0175(9)
C93 0.0272(15) 0.0221(14) 0.0343(16) -0.0012(12) -0.0108(13) -0.0074(12)
F7 0.0455(11) 0.0210(9) 0.0381(10) -0.0018(8) -0.0078(9) -0.0051(8)
F8 0.0252(9) 0.0451(11) 0.0396(10) -0.0150(8) -0.0080(8) -0.0112(8)
C94 0.0361(17) 0.0275(16) 0.0352(17) -0.0006(13) -0.0153(14) -0.0124(13)
F9 0.0618(13) 0.0270(10) 0.0431(11) -0.0007(8) -0.0135(10) -0.0213(9)
F10 0.0365(10) 0.0598(13) 0.0405(11) -0.0083(9) -0.0144(9) -0.0225(9)
C95 0.0370(17) 0.0235(15) 0.0392(18) -0.0093(13) -0.0151(14) -0.0073(13)
F11 0.0390(11) 0.0331(10) 0.0458(11) -0.0053(9) -0.0156(9) 0.0043(8)
F12 0.0683(14) 0.0352(11) 0.0516(12) -0.0164(9) -0.0112(11) -0.0250(10)
C96 0.0295(15) 0.0234(14) 0.0333(16) -0.0084(12) -0.0133(13) -0.0032(12)
F13 0.0475(11) 0.0327(10) 0.0346(10) -0.0117(8) -0.0071(8) -0.0202(8)
F14 0.0295(10) 0.0404(11) 0.0433(11) -0.0007(9) -0.0141(8) -0.0049(8)
C97 0.0335(17) 0.0316(16) 0.0357(17) -0.0142(14) -0.0131(14) -0.0019(13)
F15 0.0670(14) 0.0361(11) 0.0455(12) -0.0195(9) -0.0126(10) -0.0143(10)
F16 0.0312(10) 0.0515(12) 0.0464(12) -0.0099(10) -0.0130(9) 0.0034(9)
I3 0.03223(11) 0.03218(11) 0.03322(11) -0.00657(9) -0.00202(8) -0.00322(8)
I4 0.03046(11) 0.03596(12) 0.03999(12) -0.00749(9) -0.00621(9) -0.00700(9)
C98 0.048(2) 0.040(2) 0.0353(19) -0.0024(15) -0.0142(16) -0.0081(16)
F17 0.105(2) 0.0442(13) 0.0461(13) -0.0052(11) 0.0224(13) -0.0234(14)
F18 0.092(2) 0.0584(15) 0.102(2) -0.0336(14) -0.0740(17) 0.0228(14)
C99 0.0287(16) 0.0367(17) 0.0282(16) -0.0017(13) -0.0052(13) -0.0091(13)
F19 0.0450(12) 0.0616(14) 0.0493(12) -0.0243(11) -0.0236(10) 0.0027(10)
F20 0.0605(14) 0.0437(12) 0.0512(13) -0.0089(10) 0.0206(11) -0.0183(11)
C100 0.0358(17) 0.0386(18) 0.0285(16) -0.0013(14) -0.0098(14) -0.0096(14)
F21 0.0668(16) 0.0563(14) 0.104(2) -0.0329(14) -0.0597(15) 0.0097(12)
F22 0.0934(18) 0.0481(13) 0.0371(12) -0.0096(10) 0.0154(12) -0.0292(13)
C101 0.0428(19) 0.0382(19) 0.0300(17) -0.0025(14) -0.0098(15) -0.0055(15)
F23 0.207(4) 0.0363(14) 0.0386(14) -0.0024(11) 0.0401(18) -0.0084(18)
F24 0.098(2) 0.0735(19) 0.190(4) -0.067(2) -0.101(2) 0.0222(16)
C1S 0.109(10) 0.065(7) 0.087(8) 0.037(6) -0.058(7) -0.074(7)
C2S 0.088(9) 0.052(6) 0.103(9) 0.020(6) -0.061(8) -0.049(6)
C3S 0.101(10) 0.077(8) 0.162(14) 0.041(9) -0.033(10) -0.057(8)
C4S 0.063(8) 0.111(11) 0.128(13) 0.053(9) -0.036(9) -0.048(8)
C5S 0.088(10) 0.153(14) 0.118(13) 0.076(10) -0.050(10) -0.061(9)
C6S 0.112(11) 0.101(10) 0.090(9) 0.051(7) -0.069(9) -0.085(9)
C7S 0.067(6) 0.068(6) 0.069(6) -0.006(5) -0.036(5) -0.023(5)

loop_
_atom_type_symbol
_atom_type_description
_atom_type_scat_dispersion_real
_atom_type_scat_dispersion_imag
_atom_type_scat_source
C C 0.0033 0.0016 'International Tables Vol C Tables 4.2.6.8 and 6.1.1.4'
H H 0.0000 0.0000 'International Tables Vol C Tables 4.2.6.8 and 6.1.1.4'
N N 0.0061 0.0033 'International Tables Vol C Tables 4.2.6.8 and 6.1.1.4'
O O 0.0106 0.0060 'International Tables Vol C Tables 4.2.6.8 and 6.1.1.4'
F F 0.0171 0.0103 'International Tables Vol C Tables 4.2.6.8 and 6.1.1.4'
I I -0.4742 1.8119 'International Tables Vol C Tables 4.2.6.8 and 6.1.1.4'

loop_
_geom_angle_atom_site_label_1
_geom_angle_atom_site_label_2
_geom_angle_atom_site_label_3
_geom_angle
_geom_angle_site_symmetry_1
_geom_angle_site_symmetry_3
_geom_angle_publ_flag
C2 C1 C30 113.7(2) . . ?
C2 C1 H1A 108.8 . . ?
C30 C1 H1A 108.8 . . ?
C2 C1 H1B 108.8 . . ?
C30 C1 H1B 108.8 . . ?
H1A C1 H1B 107.7 . . ?
C35 C2 C3 118.1(2) . . ?
C35 C2 C1 121.4(2) . . ?
C3 C2 C1 120.5(2) . . ?
C4 C3 C2 122.1(3) . . ?
C4 C3 H3 119.0 . . ?
C2 C3 H3 119.0 . . ?
C3 C4 C5 117.6(2) . . ?
C3 C4 C31 122.9(3) . . ?
C5 C4 C31 119.5(2) . . ?
C6 C5 C4 122.4(3) . . ?
C6 C5 H5 118.8 . . ?
C4 C5 H5 118.8 . . ?
C5 C6 C35 117.8(2) . . ?
C5 C6 C7 120.5(2) . . ?
C35 C6 C7 121.5(2) . . ?
C6 C7 C8 111.6(2) . . ?
C6 C7 H7A 109.3 . . ?
C8 C7 H7A 109.3 . . ?
C6 C7 H7B 109.3 . . ?
C8 C7 H7B 109.3 . . ?
H7A C7 H7B 108.0 . . ?
C9 C8 C46 118.6(2) . . ?
C9 C8 C7 119.5(2) . . ?
C46 C8 C7 121.9(2) . . ?
C10 C9 C8 122.5(2) . . ?
C10 C9 H9 118.8 . . ?
C8 C9 H9 118.8 . . ?
C9 C10 C11 117.1(2) . . ?
C9 C10 C42 120.8(2) . . ?
C11 C10 C42 122.1(2) . . ?
C10 C11 C12 122.5(3) . . ?
C10 C11 H11 118.8 . . ?
C12 C11 H11 118.8 . . ?
C46 C12 C11 118.3(2) . . ?
C46 C12 C13 121.9(2) . . ?
C11 C12 C13 119.7(2) . . ?
C14 C13 C12 113.6(2) . . ?
C14 C13 H13A 108.9 . . ?
C12 C13 H13A 108.9 . . ?
C14 C13 H13B 108.9 . . ?
C12 C13 H13B 108.9 . . ?
H13A C13 H13B 107.7 . . ?
C15 C14 C57 117.9(2) . . ?
C15 C14 C13 119.4(2) . . ?
C57 C14 C13 122.5(2) . . ?
C14 C15 C16 122.6(3) . . ?
C14 C15 H15 118.7 . . ?
C16 C15 H15 118.7 . . ?
C15 C16 C17 117.2(2) . . ?
C15 C16 C53 119.5(3) . . ?
C17 C16 C53 123.2(3) . . ?
C16 C17 C18 122.4(3) . . ?
C16 C17 H17 118.8 . . ?
C18 C17 H17 118.8 . . ?
C57 C18 C17 118.0(2) . . ?
C57 C18 C19 121.4(2) . . ?
C17 C18 C19 120.6(2) . . ?
C20 C19 C18 114.8(2) . . ?
C20 C19 H19A 108.6 . . ?
C18 C19 H19A 108.6 . . ?
C20 C19 H19B 108.6 . . ?
C18 C19 H19B 108.6 . . ?
H19A C19 H19B 107.6 . . ?
C68 C20 C21 117.7(2) . . ?
C68 C20 C19 122.4(2) . . ?
C21 C20 C19 119.9(2) . . ?
C22 C21 C20 122.7(3) . . ?
C22 C21 H21 118.7 . . ?
C20 C21 H21 118.7 . . ?
C21 C22 C23 117.1(2) . . ?
C21 C22 C64 122.8(2) . . ?
C23 C22 C64 120.0(2) . . ?
C24 C23 C22 123.0(3) . . ?
C24 C23 H23 118.5 . . ?
C22 C23 H23 118.5 . . ?
C23 C24 C68 117.5(2) . . ?
C23 C24 C25 120.0(2) . . ?
C68 C24 C25 122.4(2) . . ?
C24 C25 C26 115.1(2) . . ?
C24 C25 H25A 108.5 . . ?
C26 C25 H25A 108.5 . . ?
C24 C25 H25B 108.5 . . ?
C26 C25 H25B 108.5 . . ?
H25A C25 H25B 107.5 . . ?
C79 C26 C27 118.2(2) . . ?
C79 C26 C25 122.0(2) . . ?
C27 C26 C25 119.5(2) . . ?
C28 C27 C26 122.6(2) . . ?
C28 C27 H27 118.7 . . ?
C26 C27 H27 118.7 . . ?
C27 C28 C29 117.1(2) . . ?
C27 C28 C75 123.1(2) . . ?
C29 C28 C75 119.6(2) . . ?
C30 C29 C28 122.6(2) . . ?
C30 C29 H29 118.7 . . ?
C28 C29 H29 118.7 . . ?
C29 C30 C79 117.8(2) . . ?
C29 C30 C1 120.9(2) . . ?
C79 C30 C1 121.3(2) . . ?
C4 C31 C33 108.7(2) . . ?
C4 C31 C34 111.9(2) . . ?
C33 C31 C34 109.4(3) . . ?
C4 C31 C32 110.2(2) . . ?
C33 C31 C32 109.0(3) . . ?
C34 C31 C32 107.6(2) . . ?
C31 C32 H32A 109.5 . . ?
C31 C32 H32B 109.5 . . ?
H32A C32 H32B 109.5 . . ?
C31 C32 H32C 109.5 . . ?
H32A C32 H32C 109.5 . . ?
H32B C32 H32C 109.5 . . ?
C31 C33 H33A 109.5 . . ?
C31 C33 H33B 109.5 . . ?
H33A C33 H33B 109.5 . . ?
C31 C33 H33C 109.5 . . ?
H33A C33 H33C 109.5 . . ?
H33B C33 H33C 109.5 . . ?
C31 C34 H34A 109.5 . . ?
C31 C34 H34B 109.5 . . ?
H34A C34 H34B 109.5 . . ?
C31 C34 H34C 109.5 . . ?
H34A C34 H34C 109.5 . . ?
H34B C34 H34C 109.5 . . ?
C2 C35 C6 121.9(2) . . ?
C2 C35 O1 119.2(2) . . ?
C6 C35 O1 118.8(2) . . ?
C35 O1 C36 113.6(2) . . ?
O1 C36 C37 109.5(2) . . ?
O1 C36 H36A 109.8 . . ?
C37 C36 H36A 109.8 . . ?
O1 C36 H36B 109.8 . . ?
C37 C36 H36B 109.8 . . ?
H36A C36 H36B 108.2 . . ?
C36 C37 C38 109.8(2) . . ?
C36 C37 H37A 109.7 . . ?
C38 C37 H37A 109.7 . . ?
C36 C37 H37B 109.7 . . ?
C38 C37 H37B 109.7 . . ?
H37A C37 H37B 108.2 . . ?
C37 C38 C39 115.6(3) . . ?
C37 C38 H38A 108.4 . . ?
C39 C38 H38A 108.4 . . ?
C37 C38 H38B 108.4 . . ?
C39 C38 H38B 108.4 . . ?
H38A C38 H38B 107.4 . . ?
C41 C39 C40 110.4(3) . . ?
C41 C39 C38 111.6(3) . . ?
C40 C39 C38 110.0(3) . . ?
C41 C39 H39 108.3 . . ?
C40 C39 H39 108.3 . . ?
C38 C39 H39 108.3 . . ?
C39 C40 H40A 109.5 . . ?
C39 C40 H40B 109.5 . . ?
H40A C40 H40B 109.5 . . ?
C39 C40 H40C 109.5 . . ?
H40A C40 H40C 109.5 . . ?
H40B C40 H40C 109.5 . . ?
C39 C41 H41A 109.5 . . ?
C39 C41 H41B 109.5 . . ?
H41A C41 H41B 109.5 . . ?
C39 C41 H41C 109.5 . . ?
H41A C41 H41C 109.5 . . ?
H41B C41 H41C 109.5 . . ?
C44 C42 C45 111.9(4) . . ?
C44 C42 C43 108.5(3) . . ?
C45 C42 C43 107.1(3) . . ?
C44 C42 C10 108.8(3) . . ?
C45 C42 C10 111.3(3) . . ?
C43 C42 C10 109.2(3) . . ?
C42 C43 H43A 109.5 . . ?
C42 C43 H43B 109.5 . . ?
H43A C43 H43B 109.5 . . ?
C42 C43 H43C 109.5 . . ?
H43A C43 H43C 109.5 . . ?
H43B C43 H43C 109.5 . . ?
C42 C44 H44A 109.5 . . ?
C42 C44 H44B 109.5 . . ?
H44A C44 H44B 109.5 . . ?
C42 C44 H44C 109.5 . . ?
H44A C44 H44C 109.5 . . ?
H44B C44 H44C 109.5 . . ?
C42 C45 H45A 109.5 . . ?
C42 C45 H45B 109.5 . . ?
H45A C45 H45B 109.5 . . ?
C42 C45 H45C 109.5 . . ?
H45A C45 H45C 109.5 . . ?
H45B C45 H45C 109.5 . . ?
C12 C46 C8 121.0(2) . . ?
C12 C46 O2 119.8(2) . . ?
C8 C46 O2 119.1(2) . . ?
C46 O2 C47 111.3(2) . . ?
O2 C47 C48 110.6(3) . . ?
O2 C47 H47A 109.5 . . ?
C48 C47 H47A 109.5 . . ?
O2 C47 H47B 109.5 . . ?
C48 C47 H47B 109.5 . . ?
H47A C47 H47B 108.1 . . ?
C47 C48 C49 113.5(3) . . ?
C47 C48 H48A 108.9 . . ?
C49 C48 H48A 108.9 . . ?
C47 C48 H48B 108.9 . . ?
C49 C48 H48B 108.9 . . ?
H48A C48 H48B 107.7 . . ?
C48 C49 C50 114.2(3) . . ?
C48 C49 H49A 108.7 . . ?
C50 C49 H49A 108.7 . . ?
C48 C49 H49B 108.7 . . ?
C50 C49 H49B 108.7 . . ?
H49A C49 H49B 107.6 . . ?
C52 C50 C51 110.3(3) . . ?
C52 C50 C49 112.8(3) . . ?
C51 C50 C49 108.9(3) . . ?
C52 C50 H50 108.2 . . ?
C51 C50 H50 108.2 . . ?
C49 C50 H50 108.2 . . ?
C50 C51 H51A 109.5 . . ?
C50 C51 H51B 109.5 . . ?
H51A C51 H51B 109.5 . . ?
C50 C51 H51C 109.5 . . ?
H51A C51 H51C 109.5 . . ?
H51B C51 H51C 109.5 . . ?
C50 C52 H52A 109.5 . . ?
C50 C52 H52B 109.5 . . ?
H52A C52 H52B 109.5 . . ?
C50 C52 H52C 109.5 . . ?
H52A C52 H52C 109.5 . . ?
H52B C52 H52C 109.5 . . ?
C55 C53 C56 110.0(3) . . ?
C55 C53 C54 108.1(3) . . ?
C56 C53 C54 108.3(3) . . ?
C55 C53 C16 112.0(2) . . ?
C56 C53 C16 108.4(2) . . ?
C54 C53 C16 110.0(2) . . ?
C53 C54 H54A 109.5 . . ?
C53 C54 H54B 109.5 . . ?
H54A C54 H54B 109.5 . . ?
C53 C54 H54C 109.5 . . ?
H54A C54 H54C 109.5 . . ?
H54B C54 H54C 109.5 . . ?
C53 C55 H55A 109.5 . . ?
C53 C55 H55B 109.5 . . ?
H55A C55 H55B 109.5 . . ?
C53 C55 H55C 109.5 . . ?
H55A C55 H55C 109.5 . . ?
H55B C55 H55C 109.5 . . ?
C53 C56 H56A 109.5 . . ?
C53 C56 H56B 109.5 . . ?
H56A C56 H56B 109.5 . . ?
C53 C56 H56C 109.5 . . ?
H56A C56 H56C 109.5 . . ?
H56B C56 H56C 109.5 . . ?
C18 C57 O3 119.2(2) . . ?
C18 C57 C14 121.7(2) . . ?
O3 C57 C14 118.9(2) . . ?
C57 O3 C58 116.4(2) . . ?
O3 C58 C59 112.0(2) . . ?
O3 C58 H58A 109.2 . . ?
C59 C58 H58A 109.2 . . ?
O3 C58 H58B 109.2 . . ?
C59 C58 H58B 109.2 . . ?
H58A C58 H58B 107.9 . . ?
C58 C59 C60 110.4(2) . . ?
C58 C59 H59A 109.6 . . ?
C60 C59 H59A 109.6 . . ?
C58 C59 H59B 109.6 . . ?
C60 C59 H59B 109.6 . . ?
H59A C59 H59B 108.1 . . ?
C59 C60 C61 116.2(2) . . ?
C59 C60 H60A 108.2 . . ?
C61 C60 H60A 108.2 . . ?
C59 C60 H60B 108.2 . . ?
C61 C60 H60B 108.2 . . ?
H60A C60 H60B 107.4 . . ?
C62 C61 C63 109.0(2) . . ?
C62 C61 C60 110.86(17) . . ?
C63 C61 C60 111.4(3) . . ?
C62 C61 H61 108.5 . . ?
C63 C61 H61 108.5 . . ?
C60 C61 H61 108.5 . . ?
C61 C62 H62A 109.5 . . ?
C61 C62 H62B 109.5 . . ?
H62A C62 H62B 109.5 . . ?
C61 C62 H62C 109.5 . . ?
H62A C62 H62C 109.5 . . ?
H62B C62 H62C 109.5 . . ?
C61 C63 H63A 109.5 . . ?
C61 C63 H63B 109.5 . . ?
H63A C63 H63B 109.5 . . ?
C61 C63 H63C 109.5 . . ?
H63A C63 H63C 109.5 . . ?
H63B C63 H63C 109.5 . . ?
C67 C64 C22 112.2(2) . . ?
C67 C64 C65 109.1(2) . . ?
C22 C64 C65 109.0(2) . . ?
C67 C64 C66 108.0(2) . . ?
C22 C64 C66 109.5(2) . . ?
C65 C64 C66 109.1(2) . . ?
C64 C65 H65A 109.5 . . ?
C64 C65 H65B 109.5 . . ?
H65A C65 H65B 109.5 . . ?
C64 C65 H65C 109.5 . . ?
H65A C65 H65C 109.5 . . ?
H65B C65 H65C 109.5 . . ?
C64 C66 H66A 109.5 . . ?
C64 C66 H66B 109.5 . . ?
H66A C66 H66B 109.5 . . ?
C64 C66 H66C 109.5 . . ?
H66A C66 H66C 109.5 . . ?
H66B C66 H66C 109.5 . . ?
C64 C67 H67A 109.5 . . ?
C64 C67 H67B 109.5 . . ?
H67A C67 H67B 109.5 . . ?
C64 C67 H67C 109.5 . . ?
H67A C67 H67C 109.5 . . ?
H67B C67 H67C 109.5 . . ?
C20 C68 O4 119.4(2) . . ?
C20 C68 C24 121.8(2) . . ?
O4 C68 C24 118.8(2) . . ?
C68 O4 C69 113.5(2) . . ?
O4 C69 C70 113.4(2) . . ?
O4 C69 H69A 108.9 . . ?
C70 C69 H69A 108.9 . . ?
O4 C69 H69B 108.9 . . ?
C70 C69 H69B 108.9 . . ?
H69A C69 H69B 107.7 . . ?
C69 C70 C71 111.3(2) . . ?
C69 C70 H70A 109.4 . . ?
C71 C70 H70A 109.4 . . ?
C69 C70 H70B 109.4 . . ?
C71 C70 H70B 109.4 . . ?
H70A C70 H70B 108.0 . . ?
C70 C71 C72 113.9(2) . . ?
C70 C71 H71A 108.8 . . ?
C72 C71 H71A 108.8 . . ?
C70 C71 H71B 108.8 . . ?
C72 C71 H71B 108.8 . . ?
H71A C71 H71B 107.7 . . ?
C73 C72 C71 111.7(3) . . ?
C73 C72 C74 110.6(3) . . ?
C71 C72 C74 111.2(3) . . ?
C73 C72 H72 107.7 . . ?
C71 C72 H72 107.7 . . ?
C74 C72 H72 107.7 . . ?
C72 C73 H73A 109.5 . . ?
C72 C73 H73B 109.5 . . ?
H73A C73 H73B 109.5 . . ?
C72 C73 H73C 109.5 . . ?
H73A C73 H73C 109.5 . . ?
H73B C73 H73C 109.5 . . ?
C72 C74 H74A 109.5 . . ?
C72 C74 H74B 109.5 . . ?
H74A C74 H74B 109.5 . . ?
C72 C74 H74C 109.5 . . ?
H74A C74 H74C 109.5 . . ?
H74B C74 H74C 109.5 . . ?
C77 C75 C78 108.3(3) . . ?
C77 C75 C28 112.1(2) . . ?
C78 C75 C28 108.5(2) . . ?
C77 C75 C76 108.6(2) . . ?
C78 C75 C76 109.0(2) . . ?
C28 C75 C76 110.2(2) . . ?
C75 C76 H76A 109.5 . . ?
C75 C76 H76B 109.5 . . ?
H76A C76 H76B 109.5 . . ?
C75 C76 H76C 109.5 . . ?
H76A C76 H76C 109.5 . . ?
H76B C76 H76C 109.5 . . ?
C75 C77 H77A 109.5 . . ?
C75 C77 H77B 109.5 . . ?
H77A C77 H77B 109.5 . . ?
C75 C77 H77C 109.5 . . ?
H77A C77 H77C 109.5 . . ?
H77B C77 H77C 109.5 . . ?
C75 C78 H78A 109.5 . . ?
C75 C78 H78B 109.5 . . ?
H78A C78 H78B 109.5 . . ?
C75 C78 H78C 109.5 . . ?
H78A C78 H78C 109.5 . . ?
H78B C78 H78C 109.5 . . ?
C26 C79 O5 119.7(2) . . ?
C26 C79 C30 121.6(2) . . ?
O5 C79 C30 118.7(2) . . ?
C79 O5 C80 112.2(2) . . ?
O5 C80 C81 109.0(2) . . ?
O5 C80 H80A 109.9 . . ?
C81 C80 H80A 109.9 . . ?
O5 C80 H80B 109.9 . . ?
C81 C80 H80B 109.9 . . ?
H80A C80 H80B 108.3 . . ?
C80 C81 C82 110.3(2) . . ?
C80 C81 H81A 109.6 . . ?
C82 C81 H81A 109.6 . . ?
C80 C81 H81B 109.6 . . ?
C82 C81 H81B 109.6 . . ?
H81A C81 H81B 108.1 . . ?
C81 C82 C83 115.8(3) . . ?
C81 C82 H82A 108.3 . . ?
C83 C82 H82A 108.3 . . ?
C81 C82 H82B 108.3 . . ?
C83 C82 H82B 108.3 . . ?
H82A C82 H82B 107.4 . . ?
C85 C83 C82 109.6(3) . . ?
C85 C83 C84 110.4(3) . . ?
C82 C83 C84 112.0(3) . . ?
C85 C83 H83 108.2 . . ?
C82 C83 H83 108.2 . . ?
C84 C83 H83 108.2 . . ?
C83 C84 H84A 109.5 . . ?
C83 C84 H84B 109.5 . . ?
H84A C84 H84B 109.5 . . ?
C83 C84 H84C 109.5 . . ?
H84A C84 H84C 109.5 . . ?
H84B C84 H84C 109.5 . . ?
C83 C85 H85A 109.5 . . ?
C83 C85 H85B 109.5 . . ?
H85A C85 H85B 109.5 . . ?
C83 C85 H85C 109.5 . . ?
H85A C85 H85C 109.5 . . ?
H85B C85 H85C 109.5 . . ?
C86 N1 H1C 109.5 . . ?
C86 N1 H1D 109.5 . . ?
H1C N1 H1D 109.5 . . ?
C86 N1 H1E 109.5 . . ?
H1C N1 H1E 109.5 . . ?
H1D N1 H1E 109.5 . . ?
N1 C86 C87 112.3(2) . . ?
N1 C86 H86A 109.2 . . ?
C87 C86 H86A 109.2 . . ?
N1 C86 H86B 109.2 . . ?
C87 C86 H86B 109.2 . . ?
H86A C86 H86B 107.9 . . ?
C88 C87 C86 113.3(2) . . ?
C88 C87 H87A 108.9 . . ?
C86 C87 H87A 108.9 . . ?
C88 C87 H87B 108.9 . . ?
C86 C87 H87B 108.9 . . ?
H87A C87 H87B 107.7 . . ?
C89 C88 C87 113.3(3) . . ?
C89 C88 H88A 108.9 . . ?
C87 C88 H88A 108.9 . . ?
C89 C88 H88B 108.9 . . ?
C87 C88 H88B 108.9 . . ?
H88A C88 H88B 107.7 . . ?
C88 C89 H89A 109.5 . . ?
C88 C89 H89B 109.5 . . ?
H89A C89 H89B 109.5 . . ?
C88 C89 H89C 109.5 . . ?
H89A C89 H89C 109.5 . . ?
H89B C89 H89C 109.5 . . ?
F2 C90 F1 107.2(3) . . ?
F2 C90 C91 108.4(3) . . ?
F1 C90 C91 108.5(3) . . ?
F2 C90 I3 111.4(2) . . ?
F1 C90 I3 108.7(2) . . ?
C91 C90 I3 112.5(2) . . ?
F4 C91 F3 108.6(2) . . ?
F4 C91 C92 108.8(2) . . ?
F3 C91 C92 107.8(2) . . ?
F4 C91 C90 107.9(3) . . ?
F3 C91 C90 107.3(2) . . ?
C92 C91 C90 116.2(3) . . ?
F6 C92 F5 107.9(2) . . ?
F6 C92 C91 109.2(2) . . ?
F5 C92 C91 108.9(2) . . ?
F6 C92 C93 108.6(2) . . ?
F5 C92 C93 107.9(2) . . ?
C91 C92 C93 114.2(2) . . ?
F7 C93 F8 108.5(2) . . ?
F7 C93 C94 108.7(2) . . ?
F8 C93 C94 108.4(2) . . ?
F7 C93 C92 108.7(2) . . ?
F8 C93 C92 108.0(2) . . ?
C94 C93 C92 114.3(2) . . ?
F9 C94 F10 107.8(2) . . ?
F9 C94 C93 107.6(2) . . ?
F10 C94 C93 108.2(2) . . ?
F9 C94 C95 105.8(2) . . ?
F10 C94 C95 108.4(2) . . ?
C93 C94 C95 118.7(2) . . ?
F11 C95 F12 108.1(2) . . ?
F11 C95 C96 109.5(3) . . ?
F12 C95 C96 108.8(2) . . ?
F11 C95 C94 108.1(2) . . ?
F12 C95 C94 104.4(2) . . ?
C96 C95 C94 117.5(2) . . ?
F13 C96 F14 108.7(2) . . ?
F13 C96 C95 107.7(2) . . ?
F14 C96 C95 107.1(2) . . ?
F13 C96 C97 107.0(2) . . ?
F14 C96 C97 108.6(2) . . ?
C95 C96 C97 117.5(2) . . ?
F15 C97 F16 107.0(2) . . ?
F15 C97 C96 109.1(3) . . ?
F16 C97 C96 107.7(2) . . ?
F15 C97 I2 110.1(2) . . ?
F16 C97 I2 111.2(2) . . ?
C96 C97 I2 111.61(19) . . ?
F17 C98 F18 106.9(3) . . ?
F17 C98 C99 109.1(3) . . ?
F18 C98 C99 108.1(3) . . ?
F17 C98 I4 110.1(2) . . ?
F18 C98 I4 109.2(2) . . ?
C99 C98 I4 113.2(2) . . ?
F19 C99 F20 108.4(3) . . ?
F19 C99 C98 108.1(3) . . ?
F20 C99 C98 108.3(3) . . ?
F19 C99 C100 108.1(3) . . ?
F20 C99 C100 108.0(3) . . ?
C98 C99 C100 115.8(3) . . ?
F21 C100 F22 107.4(3) . . ?
F21 C100 C101 109.8(3) . . ?
F22 C100 C101 106.8(3) . . ?
F21 C100 C99 108.9(3) . . ?
F22 C100 C99 107.7(3) . . ?
C101 C100 C99 115.8(3) . . ?
F23 C101 F24 106.4(4) . . ?
F23 C101 C101 110.5(4) . 2_756 ?
F24 C101 C101 105.6(4) . 2_756 ?
F23 C101 C100 111.4(3) . . ?
F24 C101 C100 105.4(3) . . ?
C101 C101 C100 116.7(3) 2_756 . ?
C6S C1S C2S 119.9(8) . . ?
C6S C1S C7S 121.7(8) . . ?
C2S C1S C7S 118.4(6) . . ?
C3S C2S C1S 121.5(7) . . ?
C3S C2S H2S 119.3 . . ?
C1S C2S H2S 119.3 . . ?
C4S C3S C2S 118.6(7) . . ?
C4S C3S H3S 120.7 . . ?
C2S C3S H3S 120.7 . . ?
C3S C4S C5S 119.8(8) . . ?
C3S C4S H4S 120.1 . . ?
C5S C4S H4S 120.1 . . ?
C6S C5S C4S 122.0(10) . . ?
C6S C5S H5S 119.0 . . ?
C4S C5S H5S 119.0 . . ?
C1S C6S C5S 118.3(10) . . ?
C1S C6S H6S 120.9 . . ?
C5S C6S H6S 120.9 . . ?
C1S C7S H7S1 109.5 . . ?
C1S C7S H7S2 109.5 . . ?
H7S1 C7S H7S2 109.5 . . ?
C1S C7S H7S3 109.5 . . ?
H7S1 C7S H7S3 109.5 . . ?
H7S2 C7S H7S3 109.5 . . ?
C1S C7S H7S4 109.5 . . ?
H7S1 C7S H7S4 141.1 . . ?
H7S2 C7S H7S4 56.3 . . ?
H7S3 C7S H7S4 56.3 . . ?
C1S C7S H7S5 109.5 . . ?
H7S1 C7S H7S5 56.3 . . ?
H7S2 C7S H7S5 141.1 . . ?
H7S3 C7S H7S5 56.3 . . ?
H7S4 C7S H7S5 109.5 . . ?
C1S C7S H7S6 109.5 . . ?
H7S1 C7S H7S6 56.3 . . ?
H7S2 C7S H7S6 56.3 . . ?
H7S3 C7S H7S6 141.1 . . ?
H7S4 C7S H7S6 109.5 . . ?
H7S5 C7S H7S6 109.5 . . ?

loop_
_geom_bond_atom_site_label_1
_geom_bond_atom_site_label_2
_geom_bond_distance
_geom_bond_site_symmetry_2
_geom_bond_publ_flag
C1 C2 1.518(4) . ?
C1 C30 1.521(4) . ?
C1 H1A 0.9900 . ?
C1 H1B 0.9900 . ?
C2 C35 1.385(4) . ?
C2 C3 1.399(4) . ?
C3 C4 1.388(4) . ?
C3 H3 0.9500 . ?
C4 C5 1.398(4) . ?
C4 C31 1.526(4) . ?
C5 C6 1.385(4) . ?
C5 H5 0.9500 . ?
C6 C35 1.401(4) . ?
C6 C7 1.511(4) . ?
C7 C8 1.522(4) . ?
C7 H7A 0.9900 . ?
C7 H7B 0.9900 . ?
C8 C9 1.389(4) . ?
C8 C46 1.393(4) . ?
C9 C10 1.389(4) . ?
C9 H9 0.9500 . ?
C10 C11 1.392(4) . ?
C10 C42 1.536(4) . ?
C11 C12 1.396(4) . ?
C11 H11 0.9500 . ?
C12 C46 1.391(4) . ?
C12 C13 1.523(4) . ?
C13 C14 1.516(4) . ?
C13 H13A 0.9900 . ?
C13 H13B 0.9900 . ?
C14 C15 1.388(4) . ?
C14 C57 1.402(4) . ?
C15 C16 1.391(4) . ?
C15 H15 0.9500 . ?
C16 C17 1.392(4) . ?
C16 C53 1.543(4) . ?
C17 C18 1.399(4) . ?
C17 H17 0.9500 . ?
C18 C57 1.385(4) . ?
C18 C19 1.537(4) . ?
C19 C20 1.527(4) . ?
C19 H19A 0.9900 . ?
C19 H19B 0.9900 . ?
C20 C68 1.394(4) . ?
C20 C21 1.396(4) . ?
C21 C22 1.388(4) . ?
C21 H21 0.9500 . ?
C22 C23 1.393(4) . ?
C22 C64 1.533(4) . ?
C23 C24 1.387(4) . ?
C23 H23 0.9500 . ?
C24 C68 1.401(4) . ?
C24 C25 1.518(4) . ?
C25 C26 1.518(4) . ?
C25 H25A 0.9900 . ?
C25 H25B 0.9900 . ?
C26 C79 1.390(4) . ?
C26 C27 1.391(4) . ?
C27 C28 1.388(4) . ?
C27 H27 0.9500 . ?
C28 C29 1.397(4) . ?
C28 C75 1.534(4) . ?
C29 C30 1.392(4) . ?
C29 H29 0.9500 . ?
C30 C79 1.399(4) . ?
C31 C33 1.532(4) . ?
C31 C34 1.532(4) . ?
C31 C32 1.535(4) . ?
C32 H32A 0.9800 . ?
C32 H32B 0.9800 . ?
C32 H32C 0.9800 . ?
C33 H33A 0.9800 . ?
C33 H33B 0.9800 . ?
C33 H33C 0.9800 . ?
C34 H34A 0.9800 . ?
C34 H34B 0.9800 . ?
C34 H34C 0.9800 . ?
C35 O1 1.406(3) . ?
O1 C36 1.447(3) . ?
C36 C37 1.511(4) . ?
C36 H36A 0.9900 . ?
C36 H36B 0.9900 . ?
C37 C38 1.525(4) . ?
C37 H37A 0.9900 . ?
C37 H37B 0.9900 . ?
C38 C39 1.533(5) . ?
C38 H38A 0.9900 . ?
C38 H38B 0.9900 . ?
C39 C41 1.508(6) . ?
C39 C40 1.525(5) . ?
C39 H39 1.0000 . ?
C40 H40A 0.9800 . ?
C40 H40B 0.9800 . ?
C40 H40C 0.9800 . ?
C41 H41A 0.9800 . ?
C41 H41B 0.9800 . ?
C41 H41C 0.9800 . ?
C42 C44 1.489(5) . ?
C42 C45 1.499(5) . ?
C42 C43 1.533(5) . ?
C43 H43A 0.9800 . ?
C43 H43B 0.9800 . ?
C43 H43C 0.9800 . ?
C44 H44A 0.9800 . ?
C44 H44B 0.9800 . ?
C44 H44C 0.9800 . ?
C45 H45A 0.9800 . ?
C45 H45B 0.9800 . ?
C45 H45C 0.9800 . ?
C46 O2 1.396(3) . ?
O2 C47 1.446(3) . ?
C47 C48 1.506(4) . ?
C47 H47A 0.9900 . ?
C47 H47B 0.9900 . ?
C48 C49 1.513(5) . ?
C48 H48A 0.9900 . ?
C48 H48B 0.9900 . ?
C49 C50 1.541(5) . ?
C49 H49A 0.9900 . ?
C49 H49B 0.9900 . ?
C50 C52 1.514(5) . ?
C50 C51 1.515(6) . ?
C50 H50 1.0000 . ?
C51 H51A 0.9800 . ?
C51 H51B 0.9800 . ?
C51 H51C 0.9800 . ?
C52 H52A 0.9800 . ?
C52 H52B 0.9800 . ?
C52 H52C 0.9800 . ?
C53 C55 1.529(4) . ?
C53 C56 1.532(4) . ?
C53 C54 1.540(4) . ?
C54 H54A 0.9800 . ?
C54 H54B 0.9800 . ?
C54 H54C 0.9800 . ?
C55 H55A 0.9800 . ?
C55 H55B 0.9800 . ?
C55 H55C 0.9800 . ?
C56 H56A 0.9800 . ?
C56 H56B 0.9800 . ?
C56 H56C 0.9800 . ?
C57 O3 1.397(3) . ?
O3 C58 1.448(3) . ?
C58 C59 1.505(4) . ?
C58 H58A 0.9900 . ?
C58 H58B 0.9900 . ?
C59 C60 1.521(4) . ?
C59 H59A 0.9900 . ?
C59 H59B 0.9900 . ?
C60 C61 1.523(4) . ?
C60 H60A 0.9900 . ?
C60 H60B 0.9900 . ?
C61 C62 1.5127 . ?
C61 C63 1.514(4) . ?
C61 H61 1.0000 . ?
C62 H62A 0.9800 . ?
C62 H62B 0.9800 . ?
C62 H62C 0.9800 . ?
C63 H63A 0.9800 . ?
C63 H63B 0.9800 . ?
C63 H63C 0.9800 . ?
C64 C67 1.531(4) . ?
C64 C65 1.537(4) . ?
C64 C66 1.542(4) . ?
C65 H65A 0.9800 . ?
C65 H65B 0.9800 . ?
C65 H65C 0.9800 . ?
C66 H66A 0.9800 . ?
C66 H66B 0.9800 . ?
C66 H66C 0.9800 . ?
C67 H67A 0.9800 . ?
C67 H67B 0.9800 . ?
C67 H67C 0.9800 . ?
C68 O4 1.396(3) . ?
O4 C69 1.459(3) . ?
C69 C70 1.511(4) . ?
C69 H69A 0.9900 . ?
C69 H69B 0.9900 . ?
C70 C71 1.520(4) . ?
C70 H70A 0.9900 . ?
C70 H70B 0.9900 . ?
C71 C72 1.527(4) . ?
C71 H71A 0.9900 . ?
C71 H71B 0.9900 . ?
C72 C73 1.508(5) . ?
C72 C74 1.529(4) . ?
C72 H72 1.0000 . ?
C73 H73A 0.9800 . ?
C73 H73B 0.9800 . ?
C73 H73C 0.9800 . ?
C74 H74A 0.9800 . ?
C74 H74B 0.9800 . ?
C74 H74C 0.9800 . ?
C75 C77 1.524(4) . ?
C75 C78 1.529(4) . ?
C75 C76 1.539(4) . ?
C76 H76A 0.9800 . ?
C76 H76B 0.9800 . ?
C76 H76C 0.9800 . ?
C77 H77A 0.9800 . ?
C77 H77B 0.9800 . ?
C77 H77C 0.9800 . ?
C78 H78A 0.9800 . ?
C78 H78B 0.9800 . ?
C78 H78C 0.9800 . ?
C79 O5 1.395(3) . ?
O5 C80 1.445(3) . ?
C80 C81 1.516(4) . ?
C80 H80A 0.9900 . ?
C80 H80B 0.9900 . ?
C81 C82 1.522(4) . ?
C81 H81A 0.9900 . ?
C81 H81B 0.9900 . ?
C82 C83 1.530(4) . ?
C82 H82A 0.9900 . ?
C82 H82B 0.9900 . ?
C83 C85 1.521(4) . ?
C83 C84 1.535(5) . ?
C83 H83 1.0000 . ?
C84 H84A 0.9800 . ?
C84 H84B 0.9800 . ?
C84 H84C 0.9800 . ?
C85 H85A 0.9800 . ?
C85 H85B 0.9800 . ?
C85 H85C 0.9800 . ?
N1 C86 1.498(4) . ?
N1 H1C 0.9100 . ?
N1 H1D 0.9100 . ?
N1 H1E 0.9100 . ?
C86 C87 1.511(4) . ?
C86 H86A 0.9900 . ?
C86 H86B 0.9900 . ?
C87 C88 1.509(4) . ?
C87 H87A 0.9900 . ?
C87 H87B 0.9900 . ?
C88 C89 1.504(5) . ?
C88 H88A 0.9900 . ?
C88 H88B 0.9900 . ?
C89 H89A 0.9800 . ?
C89 H89B 0.9800 . ?
C89 H89C 0.9800 . ?
I2 C97 2.162(3) . ?
C90 F2 1.341(4) . ?
C90 F1 1.356(4) . ?
C90 C91 1.549(4) . ?
C90 I3 2.164(3) . ?
C91 F4 1.341(3) . ?
C91 F3 1.345(3) . ?
C91 C92 1.539(4) . ?
C92 F6 1.343(3) . ?
C92 F5 1.350(3) . ?
C92 C93 1.552(4) . ?
C93 F7 1.339(3) . ?
C93 F8 1.350(3) . ?
C93 C94 1.546(4) . ?
C94 F9 1.344(3) . ?
C94 F10 1.345(3) . ?
C94 C95 1.563(5) . ?
C95 F11 1.336(3) . ?
C95 F12 1.352(3) . ?
C95 C96 1.536(4) . ?
C96 F13 1.346(3) . ?
C96 F14 1.347(3) . ?
C96 C97 1.545(4) . ?
C97 F15 1.347(3) . ?
C97 F16 1.351(3) . ?
I4 C98 2.163(4) . ?
C98 F17 1.344(4) . ?
C98 F18 1.347(4) . ?
C98 C99 1.526(5) . ?
C99 F19 1.337(4) . ?
C99 F20 1.341(4) . ?
C99 C100 1.554(5) . ?
C100 F21 1.319(4) . ?
C100 F22 1.343(4) . ?
C100 C101 1.531(5) . ?
C101 F23 1.278(4) . ?
C101 F24 1.365(4) . ?
C101 C101 1.523(7) 2_756 ?
C1S C6S 1.397(7) . ?
C1S C2S 1.409(7) . ?
C1S C7S 1.447(14) . ?
C2S C3S 1.402(8) . ?
C2S H2S 0.9500 . ?
C3S C4S 1.395(8) . ?
C3S H3S 0.9500 . ?
C4S C5S 1.401(8) . ?
C4S H4S 0.9500 . ?
C5S C6S 1.400(8) . ?
C5S H5S 0.9500 . ?
C6S H6S 0.9500 . ?
C7S H7S1 0.9800 . ?
C7S H7S2 0.9800 . ?
C7S H7S3 0.9800 . ?
C7S H7S4 0.9800 . ?
C7S H7S5 0.9800 . ?
C7S H7S6 0.9800 . ?

loop_
_geom_torsion_atom_site_label_1
_geom_torsion_atom_site_label_2
_geom_torsion_atom_site_label_3
_geom_torsion_atom_site_label_4
_geom_torsion
_geom_torsion_site_symmetry_1
_geom_torsion_site_symmetry_2
_geom_torsion_site_symmetry_3
_geom_torsion_site_symmetry_4
_geom_torsion_publ_flag
C30 C1 C2 C35 -85.9(3) . . . . ?
C30 C1 C2 C3 93.4(3) . . . . ?
C35 C2 C3 C4 1.5(4) . . . . ?
C1 C2 C3 C4 -178.0(2) . . . . ?
C2 C3 C4 C5 -0.8(4) . . . . ?
C2 C3 C4 C31 176.6(2) . . . . ?
C3 C4 C5 C6 -0.4(4) . . . . ?
C31 C4 C5 C6 -177.9(2) . . . . ?
C4 C5 C6 C35 0.9(4) . . . . ?
C4 C5 C6 C7 177.0(2) . . . . ?
C5 C6 C7 C8 -100.7(3) . . . . ?
C35 C6 C7 C8 75.3(3) . . . . ?
C6 C7 C8 C9 53.2(3) . . . . ?
C6 C7 C8 C46 -128.1(3) . . . . ?
C46 C8 C9 C10 1.5(4) . . . . ?
C7 C8 C9 C10 -179.7(2) . . . . ?
C8 C9 C10 C11 0.6(4) . . . . ?
C8 C9 C10 C42 -176.9(2) . . . . ?
C9 C10 C11 C12 -2.0(4) . . . . ?
C42 C10 C11 C12 175.4(2) . . . . ?
C10 C11 C12 C46 1.2(4) . . . . ?
C10 C11 C12 C13 -174.6(2) . . . . ?
C46 C12 C13 C14 125.9(3) . . . . ?
C11 C12 C13 C14 -58.5(3) . . . . ?
C12 C13 C14 C15 92.0(3) . . . . ?
C12 C13 C14 C57 -84.4(3) . . . . ?
C57 C14 C15 C16 2.3(4) . . . . ?
C13 C14 C15 C16 -174.2(2) . . . . ?
C14 C15 C16 C17 -0.7(4) . . . . ?
C14 C15 C16 C53 -178.3(3) . . . . ?
C15 C16 C17 C18 -0.9(4) . . . . ?
C53 C16 C17 C18 176.6(3) . . . . ?
C16 C17 C18 C57 0.8(4) . . . . ?
C16 C17 C18 C19 -177.9(2) . . . . ?
C57 C18 C19 C20 113.3(3) . . . . ?
C17 C18 C19 C20 -68.0(3) . . . . ?
C18 C19 C20 C68 -104.9(3) . . . . ?
C18 C19 C20 C21 75.8(3) . . . . ?
C68 C20 C21 C22 2.9(4) . . . . ?
C19 C20 C21 C22 -177.7(2) . . . . ?
C20 C21 C22 C23 0.6(4) . . . . ?
C20 C21 C22 C64 -179.0(2) . . . . ?
C21 C22 C23 C24 -2.1(4) . . . . ?
C64 C22 C23 C24 177.5(2) . . . . ?
C22 C23 C24 C68 -0.1(4) . . . . ?
C22 C23 C24 C25 -179.5(2) . . . . ?
C23 C24 C25 C26 -100.3(3) . . . . ?
C68 C24 C25 C26 80.3(3) . . . . ?
C24 C25 C26 C79 -115.1(3) . . . . ?
C24 C25 C26 C27 70.6(3) . . . . ?
C79 C26 C27 C28 0.3(4) . . . . ?
C25 C26 C27 C28 174.8(2) . . . . ?
C26 C27 C28 C29 1.4(4) . . . . ?
C26 C27 C28 C75 -174.8(2) . . . . ?
C27 C28 C29 C30 -1.1(4) . . . . ?
C75 C28 C29 C30 175.2(2) . . . . ?
C28 C29 C30 C79 -0.8(4) . . . . ?
C28 C29 C30 C1 -177.9(2) . . . . ?
C2 C1 C30 C29 -49.4(3) . . . . ?
C2 C1 C30 C79 133.7(3) . . . . ?
C3 C4 C31 C33 -106.8(3) . . . . ?
C5 C4 C31 C33 70.6(3) . . . . ?
C3 C4 C31 C34 14.2(4) . . . . ?
C5 C4 C31 C34 -168.5(3) . . . . ?
C3 C4 C31 C32 133.9(3) . . . . ?
C5 C4 C31 C32 -48.8(3) . . . . ?
C3 C2 C35 C6 -1.0(4) . . . . ?
C1 C2 C35 C6 178.4(2) . . . . ?
C3 C2 C35 O1 -179.0(2) . . . . ?
C1 C2 C35 O1 0.4(4) . . . . ?
C5 C6 C35 C2 -0.1(4) . . . . ?
C7 C6 C35 C2 -176.2(2) . . . . ?
C5 C6 C35 O1 177.9(2) . . . . ?
C7 C6 C35 O1 1.8(4) . . . . ?
C2 C35 O1 C36 -91.7(3) . . . . ?
C6 C35 O1 C36 90.2(3) . . . . ?
C35 O1 C36 C37 177.3(2) . . . . ?
O1 C36 C37 C38 178.8(2) . . . . ?
C36 C37 C38 C39 -178.6(3) . . . . ?
C37 C38 C39 C41 -68.9(5) . . . . ?
C37 C38 C39 C40 168.3(3) . . . . ?
C9 C10 C42 C44 73.1(4) . . . . ?
C11 C10 C42 C44 -104.2(4) . . . . ?
C9 C10 C42 C45 -163.2(3) . . . . ?
C11 C10 C42 C45 19.5(4) . . . . ?
C9 C10 C42 C43 -45.2(4) . . . . ?
C11 C10 C42 C43 137.5(3) . . . . ?
C11 C12 C46 C8 1.0(4) . . . . ?
C13 C12 C46 C8 176.7(2) . . . . ?
C11 C12 C46 O2 -178.2(2) . . . . ?
C13 C12 C46 O2 -2.6(4) . . . . ?
C9 C8 C46 C12 -2.3(4) . . . . ?
C7 C8 C46 C12 179.0(2) . . . . ?
C9 C8 C46 O2 176.9(2) . . . . ?
C7 C8 C46 O2 -1.8(4) . . . . ?
C12 C46 O2 C47 88.7(3) . . . . ?
C8 C46 O2 C47 -90.6(3) . . . . ?
C46 O2 C47 C48 173.7(2) . . . . ?
O2 C47 C48 C49 -71.6(3) . . . . ?
C47 C48 C49 C50 -176.9(3) . . . . ?
C48 C49 C50 C52 61.5(4) . . . . ?
C48 C49 C50 C51 -175.6(3) . . . . ?
C15 C16 C53 C55 -169.3(3) . . . . ?
C17 C16 C53 C55 13.2(4) . . . . ?
C15 C16 C53 C56 69.2(3) . . . . ?
C17 C16 C53 C56 -108.3(3) . . . . ?
C15 C16 C53 C54 -49.1(4) . . . . ?
C17 C16 C53 C54 133.4(3) . . . . ?
C17 C18 C57 O3 176.9(2) . . . . ?
C19 C18 C57 O3 -4.4(4) . . . . ?
C17 C18 C57 C14 1.0(4) . . . . ?
C19 C18 C57 C14 179.7(2) . . . . ?
C15 C14 C57 C18 -2.5(4) . . . . ?
C13 C14 C57 C18 173.9(2) . . . . ?
C15 C14 C57 O3 -178.4(2) . . . . ?
C13 C14 C57 O3 -2.0(4) . . . . ?
C18 C57 O3 C58 113.7(3) . . . . ?
C14 C57 O3 C58 -70.3(3) . . . . ?
C57 O3 C58 C59 -114.0(3) . . . . ?
O3 C58 C59 C60 -173.1(2) . . . . ?
C58 C59 C60 C61 -175.6(3) . . . . ?
C59 C60 C61 C62 76.7(3) . . . . ?
C59 C60 C61 C63 -161.7(3) . . . . ?
C21 C22 C64 C67 5.0(4) . . . . ?
C23 C22 C64 C67 -174.6(3) . . . . ?
C21 C22 C64 C65 -115.9(3) . . . . ?
C23 C22 C64 C65 64.5(3) . . . . ?
C21 C22 C64 C66 124.8(3) . . . . ?
C23 C22 C64 C66 -54.8(3) . . . . ?
C21 C20 C68 O4 178.4(2) . . . . ?
C19 C20 C68 O4 -1.0(4) . . . . ?
C21 C20 C68 C24 -5.2(4) . . . . ?
C19 C20 C68 C24 175.5(2) . . . . ?
C23 C24 C68 C20 3.8(4) . . . . ?
C25 C24 C68 C20 -176.8(2) . . . . ?
C23 C24 C68 O4 -179.7(2) . . . . ?
C25 C24 C68 O4 -0.3(4) . . . . ?
C20 C68 O4 C69 -104.9(3) . . . . ?
C24 C68 O4 C69 78.6(3) . . . . ?
C68 O4 C69 C70 75.7(3) . . . . ?
O4 C69 C70 C71 -174.4(2) . . . . ?
C69 C70 C71 C72 175.4(3) . . . . ?
C70 C71 C72 C73 67.1(3) . . . . ?
C70 C71 C72 C74 -168.8(3) . . . . ?
C27 C28 C75 C77 -5.2(4) . . . . ?
C29 C28 C75 C77 178.7(3) . . . . ?
C27 C28 C75 C78 114.4(3) . . . . ?
C29 C28 C75 C78 -61.7(3) . . . . ?
C27 C28 C75 C76 -126.3(3) . . . . ?
C29 C28 C75 C76 57.6(3) . . . . ?
C27 C26 C79 O5 178.5(2) . . . . ?
C25 C26 C79 O5 4.1(4) . . . . ?
C27 C26 C79 C30 -2.4(4) . . . . ?
C25 C26 C79 C30 -176.8(2) . . . . ?
C29 C30 C79 C26 2.6(4) . . . . ?
C1 C30 C79 C26 179.7(2) . . . . ?
C29 C30 C79 O5 -178.2(2) . . . . ?
C1 C30 C79 O5 -1.2(4) . . . . ?
C26 C79 O5 C80 -101.2(3) . . . . ?
C30 C79 O5 C80 79.6(3) . . . . ?
C79 O5 C80 C81 -157.3(2) . . . . ?
O5 C80 C81 C82 170.9(2) . . . . ?
C80 C81 C82 C83 177.1(3) . . . . ?
C81 C82 C83 C85 -173.3(3) . . . . ?
C81 C82 C83 C84 63.8(4) . . . . ?
N1 C86 C87 C88 163.9(2) . . . . ?
C86 C87 C88 C89 173.2(3) . . . . ?
F2 C90 C91 F4 176.9(2) . . . . ?
F1 C90 C91 F4 60.8(3) . . . . ?
I3 C90 C91 F4 -59.5(3) . . . . ?
F2 C90 C91 F3 -66.3(3) . . . . ?
F1 C90 C91 F3 177.6(3) . . . . ?
I3 C90 C91 F3 57.3(3) . . . . ?
F2 C90 C91 C92 54.4(3) . . . . ?
F1 C90 C91 C92 -61.7(4) . . . . ?
I3 C90 C91 C92 178.0(2) . . . . ?
F4 C91 C92 F6 167.5(2) . . . . ?
F3 C91 C92 F6 49.9(3) . . . . ?
C90 C91 C92 F6 -70.6(3) . . . . ?
F4 C91 C92 F5 -74.9(3) . . . . ?
F3 C91 C92 F5 167.5(2) . . . . ?
C90 C91 C92 F5 47.0(3) . . . . ?
F4 C91 C92 C93 45.7(3) . . . . ?
F3 C91 C92 C93 -71.9(3) . . . . ?
C90 C91 C92 C93 167.6(3) . . . . ?
F6 C92 C93 F7 -77.6(3) . . . . ?
F5 C92 C93 F7 165.7(2) . . . . ?
C91 C92 C93 F7 44.6(3) . . . . ?
F6 C92 C93 F8 164.9(2) . . . . ?
F5 C92 C93 F8 48.2(3) . . . . ?
C91 C92 C93 F8 -73.0(3) . . . . ?
F6 C92 C93 C94 44.1(3) . . . . ?
F5 C92 C93 C94 -72.6(3) . . . . ?
C91 C92 C93 C94 166.3(2) . . . . ?
F7 C93 C94 F9 165.3(2) . . . . ?
F8 C93 C94 F9 -76.9(3) . . . . ?
C92 C93 C94 F9 43.6(3) . . . . ?
F7 C93 C94 F10 49.0(3) . . . . ?
F8 C93 C94 F10 166.9(2) . . . . ?
C92 C93 C94 F10 -72.6(3) . . . . ?
F7 C93 C94 C95 -74.8(3) . . . . ?
F8 C93 C94 C95 43.0(3) . . . . ?
C92 C93 C94 C95 163.5(2) . . . . ?
F9 C94 C95 F11 52.3(3) . . . . ?
F10 C94 C95 F11 167.7(2) . . . . ?
C93 C94 C95 F11 -68.6(3) . . . . ?
F9 C94 C95 F12 -62.6(3) . . . . ?
F10 C94 C95 F12 52.8(3) . . . . ?
C93 C94 C95 F12 176.5(2) . . . . ?
F9 C94 C95 C96 176.8(2) . . . . ?
F10 C94 C95 C96 -67.8(3) . . . . ?
C93 C94 C95 C96 55.9(4) . . . . ?
F11 C95 C96 F13 58.6(3) . . . . ?
F12 C95 C96 F13 176.5(2) . . . . ?
C94 C95 C96 F13 -65.2(3) . . . . ?
F11 C95 C96 F14 175.4(2) . . . . ?
F12 C95 C96 F14 -66.7(3) . . . . ?
C94 C95 C96 F14 51.5(3) . . . . ?
F11 C95 C96 C97 -62.1(3) . . . . ?
F12 C95 C96 C97 55.8(3) . . . . ?
C94 C95 C96 C97 174.0(2) . . . . ?
F13 C96 C97 F15 -173.1(2) . . . . ?
F14 C96 C97 F15 69.8(3) . . . . ?
C95 C96 C97 F15 -51.9(3) . . . . ?
F13 C96 C97 F16 -57.3(3) . . . . ?
F14 C96 C97 F16 -174.5(2) . . . . ?
C95 C96 C97 F16 63.8(3) . . . . ?
F13 C96 C97 I2 65.0(2) . . . . ?
F14 C96 C97 I2 -52.1(3) . . . . ?
C95 C96 C97 I2 -173.8(2) . . . . ?
F17 C98 C99 F19 61.6(4) . . . . ?
F18 C98 C99 F19 177.5(3) . . . . ?
I4 C98 C99 F19 -61.4(3) . . . . ?
F17 C98 C99 F20 178.8(3) . . . . ?
F18 C98 C99 F20 -65.3(4) . . . . ?
I4 C98 C99 F20 55.9(3) . . . . ?
F17 C98 C99 C100 -59.8(4) . . . . ?
F18 C98 C99 C100 56.0(4) . . . . ?
I4 C98 C99 C100 177.2(2) . . . . ?
F19 C99 C100 F21 179.1(3) . . . . ?
F20 C99 C100 F21 62.0(3) . . . . ?
C98 C99 C100 F21 -59.5(4) . . . . ?
F19 C99 C100 F22 -64.7(3) . . . . ?
F20 C99 C100 F22 178.3(3) . . . . ?
C98 C99 C100 F22 56.8(4) . . . . ?
F19 C99 C100 C101 54.8(4) . . . . ?
F20 C99 C100 C101 -62.3(4) . . . . ?
C98 C99 C100 C101 176.3(3) . . . . ?
F21 C100 C101 F23 -81.8(4) . . . . ?
F22 C100 C101 F23 162.0(3) . . . . ?
C99 C100 C101 F23 42.0(4) . . . . ?
F21 C100 C101 F24 163.2(3) . . . . ?
F22 C100 C101 F24 47.0(4) . . . . ?
C99 C100 C101 F24 -73.0(4) . . . . ?
F21 C100 C101 C101 46.4(5) . . . 2_756 ?
F22 C100 C101 C101 -69.8(5) . . . 2_756 ?
C99 C100 C101 C101 170.2(4) . . . 2_756 ?
C6S C1S C2S C3S 0.00(3) . . . . ?
C7S C1S C2S C3S 180.00(3) . . . . ?
C1S C2S C3S C4S 0.00(3) . . . . ?
C2S C3S C4S C5S 0.00(6) . . . . ?
C3S C4S C5S C6S 0.00(9) . . . . ?
C2S C1S C6S C5S 0.00(6) . . . . ?
C7S C1S C6S C5S 180.00(5) . . . . ?
C4S C5S C6S C1S 0.00(9) . . . . ?
